data_1571872
loop_
_publ_author_name
'Carroll, Robert C.'
'Coles, Simon J.'

_publ_section_title
;
 Statistical optimization of guest uptake in crystalline sponges: grading
 structural outcomes.
;
_journal_coeditor_code LT5068
_journal_issue 4
_journal_name_full IUCrJ
_journal_paper_doi 10.1107/S2052252524004871
_journal_volume 11
_journal_year 2024
_chemical_formula_moiety 'C72 H48 I12 N24 Zn6, 0.914(C15 H16 O3), 0.867(C6 H12)'
_chemical_formula_sum 'C90.9 H73.02 I12 N24 O2.74 Zn6'
_chemical_formula_weight 3460.47
_chemical_name_systematic
;
(2',6'-dimethoxy-[1,1'-biphenyl]-2-yl)methanol (absorbed in crystalline sponge)
;
_space_group_crystal_system monoclinic
_space_group_IT_number 13
_space_group_name_Hall '-P 2yac'
_space_group_name_H-M_alt 'P 1 2/n 1'
_atom_sites_solution_hydrogens geom
_atom_sites_solution_primary dual
_audit_creation_date 2024-01-22
_audit_creation_method
;
Olex2 1.5-alpha
(compiled 2023.11.24 svn.r209d9fb2 for OlexSys, GUI svn.r6869)
;
_cell_angle_alpha 90
_cell_angle_beta 101.853(3)
_cell_angle_gamma 90
_cell_formula_units_Z 4
_cell_length_a 31.5490(9)
_cell_length_b 15.0248(3)
_cell_length_c 34.3298(10)
_cell_measurement_reflns_used 17374
_cell_measurement_temperature 100(2)
_cell_measurement_theta_max 70.7640
_cell_measurement_theta_min 2.8700
_cell_volume 15925.9(7)
_computing_cell_refinement 'CrysAlisPro 1.171.42.72a (Rigaku OD, 2022)'
_computing_data_collection 'CrysAlisPro 1.171.42.72a (Rigaku OD, 2022)'
_computing_data_reduction 'CrysAlisPro 1.171.42.72a (Rigaku OD, 2022)'
_computing_molecular_graphics 'Olex2 1.5-alpha (Dolomanov et al., 2009)'
_computing_publication_material 'Olex2 1.5-alpha (Dolomanov et al., 2009)'
_computing_structure_refinement 'SHELXL 2016/6 (Sheldrick, 2015)'
_computing_structure_solution 'SHELXT 2014/5 (Sheldrick, 2014)'
_diffrn_ambient_environment N~2~
_diffrn_ambient_temperature 100(2)
_diffrn_detector 'hybrid pixel array detector'
_diffrn_detector_area_resol_mean 10
_diffrn_detector_dtime 0.000
_diffrn_detector_type 'Rigaku, HyPix 6000HE'
_diffrn_measured_fraction_theta_full 0.995
_diffrn_measured_fraction_theta_max 0.994
_diffrn_measurement_details
;
List of Runs (angles in degrees, time in seconds):

  # Type    Start    End  Width  t~exp~   \w     \q     \k     \f   Frames
--------------------------------------------------------------------------
  1  \w   -152.00-126.00   0.50    7.00    -- -103.00-115.00-137.00   52
  2  \w    -96.00 -71.00   0.50    7.00    -- -103.00 115.00 -47.00   50
  3  \w   -123.00 -87.00   0.50    7.00    -- -103.00 167.00  97.00   72
  4  \w    -68.00 -38.00   0.50    7.00    -- -103.00  61.00 -60.00   60
  5  \w    -66.00 -30.00   0.50    7.00    -- -103.00  61.00  90.00   72
  6  \w   -174.00 -93.00   0.50    7.00    -- -103.00 -30.00-150.00  162
  7  \w    -60.00 -32.00   0.50    7.00    -- -103.00  61.00 -90.00   56
  8  \w   -103.00 -32.00   0.50    7.00    -- -103.00  77.00 -60.00  142
  9  \w    -62.00 -30.00   0.50    7.00    -- -103.00  61.00  60.00   64
 10  \w    -69.00 -44.00   0.50    7.00    -- -103.00  61.00 150.00   50
 11  \w    -68.00 -37.00   0.50    7.00    -- -103.00  61.00 120.00   62
 12  \w     79.00 104.00   0.50    7.00    --  101.75 167.00  97.00   50
 13  \w     80.00 135.00   0.50    7.00    --  101.75-167.00  77.00  110
 14  \w     89.00 126.00   0.50    7.00    --  101.75 115.00 -47.00   74
 15  \w     34.00 107.00   0.50    7.00    --  101.75-115.00-137.00  146
 16  \w     99.00 171.00   0.50    7.00    --  101.75  15.00  60.00  144
 17  \w     47.00  73.00   0.50    7.00    --  101.75 -61.00 -90.00   52
 18  \w     72.00 106.00   0.50    7.00    --  101.75 -94.00-120.00   68
 19  \w     80.00 174.00   0.50    7.00    --  101.75  77.00   0.00  188
 20  \w     81.00 107.00   0.50    7.00    --  101.75 -77.00-120.00   52
 21  \w     30.00  63.00   0.50    7.00    --  101.75 -94.00-120.00   66
 22  \w    -88.00 -61.00   0.50    1.25    --  -46.26-167.00  77.00   54
 23  \w     32.00  82.00   0.50    1.25    --   46.26-115.00-137.00  100
 24  \w     68.00  93.00   0.50    1.25    --   46.26-167.00  77.00   50
 25  \w     55.00  89.00   0.50    1.25    --   46.26 167.00  97.00   68
 26  \w    -38.00  25.00   0.50    1.25    --  -46.26  37.00  60.00  126
 27  \w    -24.00  22.00   0.50    1.25    --  -46.26  19.00 -60.00   92
 28  \w    -17.00  28.00   0.50    1.25    --  -46.26  19.00 -30.00   90
 29  \w    -22.00  29.00   0.50    1.25    --  -46.26  19.00-120.00  102
 30  \w    -26.00  26.00   0.50    1.25    --   46.26 -19.00 -90.00  104
;
_diffrn_measurement_device 'four-circle diffractometer'
_diffrn_measurement_device_details 'Rigaku Oxford Difffraction, UG2 \k goniometer'
_diffrn_measurement_device_type
; Rigaku 007HF equipped with Varimax confocal mirrors and a UG2 goniometer 
and HyPix 6000HE detector
;
_diffrn_measurement_method 'profile data from \w-scans'
_diffrn_measurement_specimen_support 'MiTeGen loops'
_diffrn_orient_matrix_type 'CrysAlisPro convention (1999,Acta A55,543-557)'
_diffrn_orient_matrix_UB_11 0.0385965000
_diffrn_orient_matrix_UB_12 0.0038283000
_diffrn_orient_matrix_UB_13 -0.0211176000
_diffrn_orient_matrix_UB_21 -0.0065523000
_diffrn_orient_matrix_UB_22 0.1011379000
_diffrn_orient_matrix_UB_23 -0.0057806000
_diffrn_orient_matrix_UB_31 0.0309259000
_diffrn_orient_matrix_UB_32 0.0165532000
_diffrn_orient_matrix_UB_33 0.0402776000
_diffrn_radiation_collimation 0.3
_diffrn_radiation_monochromator 'Varimax focusing mirrors'
_diffrn_radiation_probe x-ray
_diffrn_radiation_type 'Cu K\a'
_diffrn_radiation_wavelength 1.54184
_diffrn_reflns_av_R_equivalents 0.0611
_diffrn_reflns_av_unetI/netI 0.0408
_diffrn_reflns_Laue_measured_fraction_full 0.995
_diffrn_reflns_Laue_measured_fraction_max 0.994
_diffrn_reflns_limit_h_max 38
_diffrn_reflns_limit_h_min -38
_diffrn_reflns_limit_k_max 18
_diffrn_reflns_limit_k_min -17
_diffrn_reflns_limit_l_max 41
_diffrn_reflns_limit_l_min -35
_diffrn_reflns_number 122860
_diffrn_reflns_point_group_measured_fraction_full 0.995
_diffrn_reflns_point_group_measured_fraction_max 0.994
_diffrn_reflns_theta_full 67.684
_diffrn_reflns_theta_max 68.250
_diffrn_reflns_theta_min 1.733
_diffrn_source 'Rotating anode'
_diffrn_source_current 30.0
_diffrn_source_power 1.2
_diffrn_source_target Cu
_diffrn_source_type 'Rigaku 007 HF'
_diffrn_source_voltage 40.0
_exptl_absorpt_coefficient_mu 19.574
_exptl_absorpt_correction_T_max 0.433
_exptl_absorpt_correction_T_min 0.060
_exptl_absorpt_correction_type analytical
_exptl_absorpt_process_details
;
CrysAlisPro 1.171.42.72a (Rigaku Oxford Diffraction, 2022)
Analytical numeric absorption correction using a multifaceted crystal
model based on expressions derived by R.C. Clark & J.S. Reid.
(Clark, R. C. & Reid, J. S. (1995). Acta Cryst. A51, 887-897)
Empirical absorption correction using spherical harmonics,
implemented in SCALE3 ABSPACK scaling algorithm.
;
_exptl_crystal_colour 'light yellow'
_exptl_crystal_colour_modifier light
_exptl_crystal_colour_primary yellow
_exptl_crystal_density_diffrn 1.443
_exptl_crystal_description block
_exptl_crystal_F_000 6497
_exptl_crystal_size_max 0.19
_exptl_crystal_size_mid 0.08
_exptl_crystal_size_min 0.06
_refine_diff_density_max 1.316
_refine_diff_density_min -1.694
_refine_diff_density_rms 0.230
_refine_ls_extinction_method none
_refine_ls_goodness_of_fit_ref 1.061
_refine_ls_hydrogen_treatment constr
_refine_ls_matrix_type full
_refine_ls_number_parameters 1608
_refine_ls_number_reflns 28986
_refine_ls_number_restraints 739
_refine_ls_restrained_S_all 1.051
_refine_ls_R_factor_all 0.1487
_refine_ls_R_factor_gt 0.1239
_refine_ls_shift/su_max 0.002
_refine_ls_shift/su_mean 0.000
_refine_ls_structure_factor_coef Fsqd
_refine_ls_weighting_details 'w=1/[\s^2^(Fo^2^)+(0.1243P)^2^+318.4253P] where P=(Fo^2^+2Fc^2^)/3'
_refine_ls_weighting_scheme calc
_refine_ls_wR_factor_gt 0.3246
_refine_ls_wR_factor_ref 0.3421
_reflns_Friedel_coverage 0.000
_reflns_number_gt 20769
_reflns_number_total 28986
_reflns_threshold_expression 'I > 2\s(I)'
_cod_data_source_file lt5068.cif
_cod_data_source_block 50_10_24c
_cod_original_formula_sum 'C90.90 H73.02 I12 N24 O2.74 Zn6'
_cod_database_code 1571872
_shelx_shelxl_version_number 2016/6
_chemical_oxdiff_formula '(Zn3 I6 N12 H24 C36) (C15 H16 O3)2 (C6 H12)3'
_chemical_oxdiff_usercomment JP-9300-04
_shelx_space_group_comment
;
The symmetry employed for this shelxl refinement is uniquely defined
by the following loop, which should always be used as a source of
symmetry information in preference to the above space-group names.
They are only intended as comments.
;
_shelx_estimated_absorpt_t_max 0.386
_shelx_estimated_absorpt_t_min 0.119
_olex2_refinement_description
;
1. Fixed Uiso
 At 1.2 times of:
  All C(H) groups, All C(H,H) groups
 At 1.5 times of:
  All C(H,H,H) groups, All O(H) groups
2. Restrained distances
 O1B-C13B = O2B-C14B = O3B-C15B
 1.43 with sigma of 0.02
 C5A-C13A
 1.51 with sigma of 0.02
 C4B-C7B
 1.5 with sigma of 0.02
 C5B-C13B
 1.51 with sigma of 0.02
 O3B-C12B = O2B-C8B
 1.37 with sigma of 0.02
 C810-C811 = C810-C809 = C811-C812 = C812-C807 = C807-C808 = C808-C809
 1.54 with sigma of 0.02
 C816-C815 = C816-C817 = C815-C814 = C814-C813 = C813-C818 = C818-C817
 1.54 with sigma of 0.02
 C802-C803 = C802-C801 = C803-C804 = C804-C805 = C805-C806 = C806-C801
 1.54 with sigma of 0.02
 C8A-C14A
 2.4 with sigma of 0.04
 C5A-O1A
 2.4 with sigma of 0.02
 C5B-O1B
 2.4 with sigma of 0.04
 C12B-C15B
 2.4 with sigma of 0.04
 C810-C812 = C810-C808 = C811-C807 = C812-C808 = C807-C809
 2.54 with sigma of 0.04
 C816-C814 = C816-C818 = C815-C813 = C814-C818 = C813-C817
 2.54 with sigma of 0.04
 C802-C804 = C802-C806 = C803-C805 = C804-C806 = C805-C801
 2.54 with sigma of 0.04
 O2A-C14A \\sim O3A-C15A
 with sigma of 0.02
 C8A-C7A \\sim C9A-C8A \\sim C9A-C10A \\sim C11A-C10A \\sim C12A-C11A \\sim
C7A-C12A
 with sigma of 0.02
 C3B-C7B \\sim C7B-C5B
 with sigma of 0.04
 C7A-C9A \\sim C8A-C10A \\sim C9A-C11A \\sim C10A-C12A \\sim C11A-C7A \\sim
C12A-C8A
 with sigma of 0.02
 C8B-C4B \\sim C4B-C12B
 with sigma of 0.04
 C11A-O3A \\sim O3A-C7A
 with sigma of 0.02
 C4B-C13B \\sim C13B-C6B
 with sigma of 0.04
 I306-Zn33 \\sim I406-Zn43
 with sigma of 0.02
 I305-Zn33 \\sim I405-Zn43
 with sigma of 0.02
 Zn33-N311 \\sim Zn43-N311
 with sigma of 0.02
 I306-I305 \\sim I406-I405
 with sigma of 0.04
 I306-N311 \\sim I406-N311
 with sigma of 0.04
 I305-N311 \\sim I405-N311
 with sigma of 0.04
 I311-Zn36 \\sim I411-Zn46
 with sigma of 0.02
 I312-Zn36 \\sim I412-Zn46
 with sigma of 0.02
 Zn36-N318 \\sim Zn46-N318
 with sigma of 0.02
 Zn36-N319 \\sim Zn46-N319
 with sigma of 0.02
 I311-I312 \\sim I411-I412
 with sigma of 0.04
 I311-N318 \\sim I411-N318
 with sigma of 0.04
 I311-N319 \\sim I411-N319
 with sigma of 0.04
 I312-N318 \\sim I412-N318
 with sigma of 0.04
 I312-N319 \\sim I412-N319
 with sigma of 0.04
 I410-Zn45 \\sim I310-Zn35
 with sigma of 0.02
 I409-Zn45 \\sim I309-Zn35
 with sigma of 0.02
 Zn45-N317 \\sim Zn35-N317
 with sigma of 0.02
 I410-I409 \\sim I310-I309
 with sigma of 0.04
 I410-N317 \\sim I310-N317
 with sigma of 0.04
 I409-N317 \\sim I309-N317
 with sigma of 0.04
 N306-C414 \\sim N306-C314
 with sigma of 0.02
 C316-C415 \\sim C316-C315
 with sigma of 0.02
 C415-C414 \\sim C315-C314
 with sigma of 0.02
 N306-C415 \\sim N306-C315
 with sigma of 0.04
 C316-C414 \\sim C316-C314
 with sigma of 0.04
 N307-Zn32 \\sim N307-Zn42
 with sigma of 0.02
 N306-Zn32 \\sim N306-Zn42
 with sigma of 0.02
 Zn32-I303 \\sim Zn42-I403
 with sigma of 0.02
 Zn32-I304 \\sim Zn42-I404
 with sigma of 0.02
 N307-I303 \\sim N307-I403
 with sigma of 0.04
 N307-I304 \\sim N307-I404
 with sigma of 0.04
 N306-I303 \\sim N306-I403
 with sigma of 0.04
 N306-I304 \\sim N306-I404
 with sigma of 0.04
 I303-I304 \\sim I403-I404
 with sigma of 0.04
 I408-Zn44 \\sim I308-Zn34
 with sigma of 0.02
 I407-Zn44 \\sim I307-Zn34
 with sigma of 0.02
 Zn44-N312 \\sim Zn34-N312
 with sigma of 0.02
 Zn44-N313 \\sim Zn34-N313
 with sigma of 0.02
 I408-I407 \\sim I308-I307
 with sigma of 0.04
 I408-N312 \\sim I308-N312
 with sigma of 0.04
 I408-N313 \\sim I308-N313
 with sigma of 0.04
 I407-N312 \\sim I307-N312
 with sigma of 0.04
 I407-N313 \\sim I307-N313
 with sigma of 0.04
 N324-C472 \\sim N324-C372
 with sigma of 0.02
 C370-C472 \\sim C370-C372
 with sigma of 0.04
 C810-C811 \\sim C811-C812 \\sim C812-C807 \\sim C807-C808 \\sim C808-C809
\\sim C809-C810
 with sigma of 0.02
 C810-C808 \\sim C812-C808 \\sim C811-C809 \\sim C811-C807 \\sim C807-C809
\\sim C810-C812
 with sigma of 0.04
 C816-C815 \\sim C815-C814 \\sim C814-C813 \\sim C813-C818 \\sim C818-C817
\\sim C817-C816
 with sigma of 0.02
 C816-C818 \\sim C814-C818 \\sim C815-C817 \\sim C815-C813 \\sim C813-C817
\\sim C816-C814
 with sigma of 0.04
 C802-C803 \\sim C803-C804 \\sim C804-C805 \\sim C805-C806 \\sim C806-C801
\\sim C801-C802
 with sigma of 0.02
 C802-C806 \\sim C804-C806 \\sim C803-C801 \\sim C803-C805 \\sim C805-C801
\\sim C802-C804
 with sigma of 0.04
3. Restrained planarity
 C4B, C5B, C6B, C13B
 with sigma of 0.1
 O2B, C8B, C7B, C12B, O3B
 with sigma of 0.1
4. Uiso/Uaniso restraints and constraints
C11A \\sim O2A \\sim C8A \\sim C14A \\sim C7A \\sim C9A \\sim C12A \\sim C4A
\\sim C10A \\sim O3A \\sim C5A \\sim C3A \\sim C15A \\sim C6A \\sim C13A \\sim
C2A \\sim C1A \\sim O1A: within 2A with sigma of 0.04 and sigma for terminal
atoms of 0.08 within 2A
C8B \\sim C4B \\sim C5B \\sim C3B \\sim C7B \\sim C6B \\sim C13B \\sim C2B
\\sim C12B \\sim C1B \\sim O1B \\sim C9B \\sim O2B \\sim C11B \\sim O3B \\sim
C10B \\sim C14B \\sim C15B: within 2A with sigma of 0.04 and sigma for terminal
atoms of 0.08 within 2A
C810 \\sim C811 \\sim C812 \\sim C807 \\sim C808 \\sim C809: within 2A with
sigma of 0.04 and sigma for terminal atoms of 0.08 within 2A
C816 \\sim C815 \\sim C814 \\sim C813 \\sim C818 \\sim C817: within 2A with
sigma of 0.04 and sigma for terminal atoms of 0.08 within 2A
C802 \\sim C803 \\sim C804 \\sim C805 \\sim C806 \\sim C801: within 2A with
sigma of 0.04 and sigma for terminal atoms of 0.08 within 2A
Uanis(I408) = Uanis(I407)
Uanis(C372) = Uanis(C472) = Uanis(C371)
Uanis(C415) = Uanis(C314) = Uanis(C414) = Uanis(C315)
5. Rigid body (RIGU) restrains
 C8B, C4B, C5B, C3B, C7B, C6B, C13B, C2B, C12B, C1B, O1B, C9B, O2B, C11B, O3B,
 C10B, C14B, C15B
 with sigma for 1-2 distances of 0.004 and sigma for 1-3 distances of 0.004
 I408, Zn44, I407
 with sigma for 1-2 distances of 0.004 and sigma for 1-3 distances of 0.004
 C810, C811, C812, C807, C808, C809
 with sigma for 1-2 distances of 0.004 and sigma for 1-3 distances of 0.004
 C816, C815, C814, C813, C818, C817
 with sigma for 1-2 distances of 0.004 and sigma for 1-3 distances of 0.004
 C802, C803, C804, C805, C806, C801
 with sigma for 1-2 distances of 0.004 and sigma for 1-3 distances of 0.004
6. Others
 1*[Sof(I301)+Sof(I302)+Sof(Zn31)]+1*[Sof(I401)+Sof(I402)+Sof(Zn41)]=1 with
 esd of 0.00001
 Sof(I309)=Sof(Zn35)=Sof(I310)=1-FVAR(1)
 Sof(I410)=Sof(I409)=Sof(Zn45)=FVAR(1)
 Sof(I301)=Sof(I302)=Sof(Zn31)=FVAR(2)
 Sof(I401)=Sof(I402)=Sof(Zn41)=FVAR(3)
 Sof(C314)=Sof(H314)=Sof(C315)=Sof(H315)=1-FVAR(4)
 Sof(C415)=Sof(H415)=Sof(C414)=Sof(H414)=FVAR(4)
 Sof(C372)=Sof(H372)=1-FVAR(5)
 Sof(C472)=Sof(H472)=FVAR(5)
 Fixed Sof: I311(0.59295) I306(0.59555) I305(0.59555) I408(0.18636)
 I407(0.18636) I312(0.59295) Zn33(0.59555) Zn36(0.59295) Zn44(0.18636)
 O2A(0.66358) O3A(0.66358) O1A(0.66358) H1A(0.66358) C12A(0.66358) C7A(0.66358)
 C4A(0.66358) C5A(0.66358) C6A(0.66358) H6A(0.66358) C1A(0.66358) H1AA(0.66358)
 C2A(0.66358) H2A(0.66358) C3A(0.66358) H3A(0.66358) C11A(0.66358)
 H11A(0.66358) C8A(0.66358) C10A(0.66358) H10A(0.66358) C9A(0.66358)
 H9A(0.66358) C14A(0.66358) H14A(0.66358) H14B(0.66358) H14C(0.66358)
 C13A(0.66358) H13A(0.66358) H13B(0.66358) C15A(0.66358) H15A(0.66358)
 H15B(0.66358) H15C(0.66358) Zn43(0.40446) I406(0.40446) I405(0.40446)
 I411(0.40706) Zn46(0.40706) I412(0.40706) Zn32(0.55) I303(0.55) I304(0.55)
 Zn42(0.45) I404(0.45) I403(0.45) Zn34(0.76809) I307(0.76809) I308(0.76809)
 C810(0.28553) H81A(0.28553) H81B(0.28553) C811(0.28553) H81C(0.28553)
 H81D(0.28553) C812(0.28553) H81E(0.28553) H81F(0.28553) C807(0.28553)
 H80A(0.28553) H80B(0.28553) C808(0.28553) H80C(0.28553) H80D(0.28553)
 C809(0.28553) H80E(0.28553) H80F(0.28553) C4B(0.25) C5B(0.25) C6B(0.25)
 H6B(0.25) C1B(0.25) H1B(0.25) C2B(0.25) H2B(0.25) C3B(0.25) H3B(0.25)
 C7B(0.25) C8B(0.25) C9B(0.25) H9B(0.25) C10B(0.25) H10B(0.25) C11B(0.25)
 H11B(0.25) C12B(0.25) O3B(0.25) O2B(0.25) C816(0.26142) H81G(0.26142)
 H81H(0.26142) C815(0.26142) H81I(0.26142) H81J(0.26142) C814(0.26142)
 H81K(0.26142) H81L(0.26142) C813(0.26142) H81M(0.26142) H81N(0.26142)
 C818(0.26142) H81O(0.26142) H81P(0.26142) C817(0.26142) H81Q(0.26142)
 H81R(0.26142) I1(0.04554) I7(0.04554) Zn12(0.04554) C14B(0.25) H14D(0.25)
 H14E(0.25) H14F(0.25) C15B(0.25) H15D(0.25) H15E(0.25) H15F(0.25)
 C802(0.32004) H80G(0.32004) H80H(0.32004) C803(0.32004) H80I(0.32004)
 H80J(0.32004) C804(0.32004) H80K(0.32004) H80L(0.32004) C805(0.32004)
 H80M(0.32004) H80N(0.32004) C806(0.32004) H80O(0.32004) H80P(0.32004)
 C801(0.32004) H80Q(0.32004) H80R(0.32004) O1B(0.25) H1BA(0.25) C13B(0.25)
 H13C(0.25) H13D(0.25)
 Fixed Uiso: C810(0.08) C811(0.08) C812(0.08) C807(0.08) C808(0.08) C809(0.08)
 I1(0.08) I7(0.08) Zn12(0.08)
7.a Secondary CH2 refined with riding coordinates:
 C13A(H13A,H13B), C810(H81A,H81B), C811(H81C,H81D), C812(H81E,H81F), C807(H80A,
 H80B), C808(H80C,H80D), C809(H80E,H80F), C816(H81G,H81H), C815(H81I,H81J),
 C814(H81K,H81L), C813(H81M,H81N), C818(H81O,H81P), C817(H81Q,H81R), C802(H80G,
 H80H), C803(H80I,H80J), C804(H80K,H80L), C805(H80M,H80N), C806(H80O,H80P),
 C801(H80Q,H80R), C13B(H13C,H13D)
7.b Aromatic/amide H refined with riding coordinates:
 C313(H313), C336(H336), C348(H348), C319(H319), C331(H331), C335(H335),
 C322(H322), C350(H350), C312(H312), C320(H320), C310(H310), C349(H349),
 C364(H364), C351(H351), C328(H328), C355(H355), C369(H369), C359(H359),
 C329(H329), C323(H323), C354(H354), C333(H333), C356(H356), C353(H353),
 C332(H332), C365(H365), C358(H358), C368(H368), C330(H330), C341(H341),
 C338(H338), C367(H367), C301(H301), C311(H311), C317(H317), C366(H366),
 C318(H318), C340(H340), C337(H337), C302(H302), C347(H347), C6A(H6A),
 C1A(H1AA), C2A(H2A), C3A(H3A), C472(H472), C11A(H11A), C305(H305), C346(H346),
 C10A(H10A), C304(H304), C9A(H9A), C415(H415), C414(H414), C314(H314),
 C315(H315), C372(H372), C371(H371), C6B(H6B), C1B(H1B), C2B(H2B), C3B(H3B),
 C9B(H9B), C10B(H10B), C11B(H11B)
7.c Fitted hexagon refined as free rotating group:
 C4A(C5A,C6A,C1A,C2A,C3A), C4B(C5B,C6B,C1B,C2B,C3B), C7B(C8B,C9B,C10B,C11B,C12B)
7.d Tetrahedral OH refined with riding coordinates:
 O1A(H1A), O1B(H1BA)
7.e Idealised Me refined with everything fixed:
 C14A(H14A,H14B,H14C), C15A(H15A,H15B,H15C), C14B(H14D,H14E,H14F), C15B(H15D,
 H15E,H15F)
;
_olex2_date_sample_data_collection 2023-02-02
_olex2_date_sample_submission 2023-02-02
_olex2_submission_original_sample_id 50_10_24c
_olex2_submission_special_instructions 'No special instructions were received'
_oxdiff_exptl_absorpt_empirical_details
;
Empirical correction (ABSPACK) includes:
- Absorption correction using spherical harmonics
- Frame scaling
- Detector area scaling
- B-factor correction
;
_oxdiff_exptl_absorpt_empirical_full_max 7.355
_oxdiff_exptl_absorpt_empirical_full_min 0.281

loop_
_space_group_symop_operation_xyz
'x, y, z'
'-x+1/2, y, -z+1/2'
'-x, -y, -z'
'x-1/2, -y, z-1/2'

loop_
_atom_site_label
_atom_site_type_symbol
_atom_site_fract_x
_atom_site_fract_y
_atom_site_fract_z
_atom_site_U_iso_or_equiv
_atom_site_adp_type
_atom_site_occupancy
_atom_site_site_symmetry_order
_atom_site_calc_flag
_atom_site_refinement_flags_posn
_atom_site_refinement_flags_adp
_atom_site_refinement_flags_occupancy
_atom_site_disorder_assembly
_atom_site_disorder_group
I311 I 0.58441(12) 0.0068(3) 0.84937(17) 0.0773(9) Uani 0.5929 1 d D . P A 1
I306 I 0.88401(14) -0.3832(5) 0.7396(2) 0.0888(14) Uani 0.5955 1 d D . P B 1
I301 I 0.70400(10) -0.0194(2) 0.00951(10) 0.0772(7) Uani 0.672(3) 1 d . . P C 1
I305 I 0.9348(2) -0.4787(4) 0.6337(2) 0.161(4) Uani 0.5955 1 d D . P B 1
I410 I 0.3592(3) 0.8890(8) 0.7280(4) 0.091(2) Uani 0.40(3) 1 d D . P D 1
I302 I 0.80139(11) -0.0975(2) 0.11526(10) 0.0861(7) Uani 0.672(3) 1 d . . P C 1
I408 I 0.7767(3) 0.4650(6) 0.6012(3) 0.0645(18) Uani 0.1864 1 d D . P E 1
I407 I 0.6732(3) 0.4677(8) 0.4918(3) 0.0645(18) Uani 0.1864 1 d D . P E 1
I312 I 0.48440(17) 0.1645(6) 0.8958(2) 0.0991(14) Uani 0.5929 1 d D . P A 1
I409 I 0.4302(3) 0.9965(4) 0.63508(19) 0.082(2) Uani 0.40(3) 1 d D . P D 1
Zn33 Zn 0.9076(3) -0.3617(7) 0.6750(3) 0.086(4) Uani 0.5955 1 d D . P B 1
Zn36 Zn 0.5527(2) 0.1515(5) 0.86841(19) 0.066(3) Uani 0.5929 1 d D . P A 1
Zn45 Zn 0.3967(6) 0.8752(10) 0.6713(5) 0.079(4) Uani 0.40(3) 1 d D . P D 1
Zn44 Zn 0.7056(3) 0.4041(9) 0.5604(4) 0.051(7) Uani 0.1864 1 d D . P E 1
Zn31 Zn 0.7271(2) -0.1136(5) 0.06985(19) 0.0670(12) Uani 0.672(3) 1 d . . P C 1
N309 N 0.7301(4) -0.1896(7) 0.5398(4) 0.054(3) Uani 1 1 d . . . . .
N316 N 0.5169(4) 0.4843(7) 0.7213(4) 0.061(3) Uani 1 1 d . . . . .
N308 N 0.6895(4) -0.0580(7) 0.5224(4) 0.057(3) Uani 1 1 d . . . . .
N310 N 0.7497(4) -0.0584(7) 0.5772(3) 0.054(3) Uani 1 1 d . . . . .
N304 N 0.5376(4) -0.0246(8) 0.2297(4) 0.058(3) Uani 1 1 d . . . . .
N305 N 0.4579(4) 0.2572(9) 0.1870(4) 0.062(3) Uani 1 1 d . . . . .
N314 N 0.5732(5) 0.4001(8) 0.7015(4) 0.068(4) Uani 1 1 d . . . . .
N311 N 0.8614(4) -0.2838(7) 0.6396(4) 0.068(4) Uani 1 1 d D . . . .
N321 N 0.6868(4) 0.4356(7) 1.0051(4) 0.068(4) Uani 1 1 d . . . . .
N322 N 0.7444(5) 0.4244(8) 1.0614(4) 0.071(4) Uani 1 1 d . . . . .
N320 N 0.7221(4) 0.2969(8) 1.0207(4) 0.070(4) Uani 1 1 d . . . . .
N312 N 0.7101(5) 0.2635(9) 0.5588(4) 0.074(4) Uani 1 1 d D . . . .
N307 N 0.6141(5) -0.2812(8) 0.4236(4) 0.072(4) Uani 1 1 d D . . . .
N303 N 0.5677(4) 0.0232(9) 0.1750(4) 0.068(3) Uani 1 1 d . . . . .
N324 N 0.8496(5) 0.1933(8) 1.1239(4) 0.074(4) Uani 1 1 d D . . . .
N306 N 0.5675(5) -0.2656(9) 0.3315(4) 0.069(4) Uani 1 1 d D . . . .
N313 N 0.6619(5) 0.4207(8) 0.5965(4) 0.068(3) Uani 1 1 d D . . . .
N302 N 0.5944(5) -0.1075(9) 0.2111(4) 0.075(4) Uani 1 1 d . . . . .
N318 N 0.5438(5) 0.2334(10) 0.8199(4) 0.077(4) Uani 1 1 d D . . . .
N319 N 0.6008(5) 0.2171(9) 0.9079(4) 0.074(4) Uani 1 1 d D . . . .
N315 N 0.5479(4) 0.5335(9) 0.6666(4) 0.073(4) Uani 1 1 d . . . . .
N323 N 0.7192(5) 0.7508(10) 1.0550(5) 0.075(4) Uani 1 1 d . . . . .
N317 N 0.4410(5) 0.7739(10) 0.6792(5) 0.082(5) Uani 1 1 d D . . . .
C352 C 0.5431(5) 0.3503(9) 0.7567(4) 0.059(4) Uani 1 1 d . . . . .
C343 C 0.5206(5) 0.5408(9) 0.6913(5) 0.061(4) Uani 1 1 d . . . . .
C325 C 0.7544(4) -0.1448(8) 0.5692(4) 0.051(3) Uani 1 1 d . . . . .
C326 C 0.7182(5) -0.0180(9) 0.5515(4) 0.059(4) Uani 1 1 d . . . . .
C307 C 0.5416(5) 0.0321(10) 0.2002(4) 0.058(4) Uani 1 1 d . . . . .
C321 C 0.6685(5) -0.1912(9) 0.4864(4) 0.058(4) Uani 1 1 d . . . . .
C344 C 0.5440(5) 0.4134(10) 0.7237(4) 0.061(4) Uani 1 1 d . . . . .
C324 C 0.6979(5) -0.1446(9) 0.5176(4) 0.056(4) Uani 1 1 d . . . . .
C309 C 0.5140(5) 0.1133(9) 0.1960(4) 0.057(4) Uani 1 1 d . . . . .
C308 C 0.5660(5) -0.0931(10) 0.2342(5) 0.061(4) Uani 1 1 d . . . . .
C313 C 0.4909(5) 0.1355(10) 0.2243(5) 0.067(4) Uani 1 1 d . . . . .
H313 H 0.494005 0.099752 0.247502 0.080 Uiso 1 1 calc R U . . .
C339 C 0.6040(5) 0.4462(11) 0.6460(5) 0.067(4) Uani 1 1 d . . . . .
C336 C 0.7336(5) 0.2180(10) 0.5880(5) 0.066(4) Uani 1 1 d . . . . .
H336 H 0.748859 0.249505 0.610603 0.079 Uiso 1 1 calc R U . . .
C345 C 0.4935(5) 0.6226(10) 0.6888(5) 0.066(4) Uani 1 1 d . . . . .
C334 C 0.7138(5) 0.0803(8) 0.5556(4) 0.056(4) Uani 1 1 d . . . . .
C348 C 0.4410(6) 0.7185(11) 0.7081(6) 0.077(5) Uani 1 1 d . . . . .
H348 H 0.421975 0.729433 0.725666 0.092 Uiso 1 1 calc R U . . .
C319 C 0.6500(5) -0.3178(11) 0.4438(5) 0.071(5) Uani 1 1 d . . . . .
H319 H 0.657332 -0.375527 0.436107 0.085 Uiso 1 1 calc R U . . .
C327 C 0.7916(5) -0.1937(9) 0.5938(4) 0.055(4) Uani 1 1 d . . . . .
C331 C 0.8190(5) -0.1505(9) 0.6238(5) 0.068(4) Uani 1 1 d . . . . .
H331 H 0.814393 -0.089884 0.629565 0.081 Uiso 1 1 calc R U . . .
C335 C 0.7372(5) 0.1280(9) 0.5877(5) 0.069(4) Uani 1 1 d . . . . .
H335 H 0.755469 0.097934 0.609046 0.082 Uiso 1 1 calc R U . . .
C303 C 0.6234(6) -0.0629(13) 0.1540(6) 0.079(5) Uani 1 1 d . . . . .
C316 C 0.5669(6) -0.1529(10) 0.2670(5) 0.065(4) Uani 1 1 d D . . . .
C363 C 0.7157(6) 0.5671(9) 1.0433(5) 0.066(4) Uani 1 1 d . . . . .
C362 C 0.7468(6) 0.3369(10) 1.0506(5) 0.069(5) Uani 1 1 d . . . . .
C361 C 0.7149(6) 0.4704(9) 1.0355(5) 0.068(4) Uani 1 1 d . . . . .
N301 N 0.6797(7) -0.0955(12) 0.1032(6) 0.101(6) Uani 1 1 d . . . . .
C360 C 0.6923(6) 0.3495(11) 0.9993(5) 0.070(4) Uani 1 1 d . . . . .
C322 C 0.6314(5) -0.1516(10) 0.4638(5) 0.078(6) Uani 1 1 d . . . . .
H322 H 0.624878 -0.091504 0.468901 0.094 Uiso 1 1 calc R U . . .
C350 C 0.5667(6) 0.2188(12) 0.7919(6) 0.086(6) Uani 1 1 d . . . . .
H350 H 0.583985 0.166600 0.794413 0.104 Uiso 1 1 calc R U . . .
C312 C 0.4637(5) 0.2068(11) 0.2205(5) 0.068(4) Uani 1 1 d . . . . .
H312 H 0.448960 0.221109 0.241145 0.082 Uiso 1 1 calc R U . . .
C320 C 0.6780(6) -0.2775(10) 0.4760(4) 0.069(5) Uani 1 1 d . . . . .
H320 H 0.702753 -0.308066 0.490207 0.083 Uiso 1 1 calc R U . . .
C370 C 0.7826(6) 0.2856(10) 1.0766(5) 0.071(5) Uani 1 1 d D . . . .
C310 C 0.5096(6) 0.1672(11) 0.1643(6) 0.076(5) Uani 1 1 d . . . . .
H310 H 0.525985 0.155732 0.144501 0.092 Uiso 1 1 calc R U . . .
C349 C 0.4683(7) 0.6412(12) 0.7149(6) 0.083(6) Uani 1 1 d . . . . .
H349 H 0.468524 0.604041 0.737295 0.100 Uiso 1 1 calc R U . . .
C357 C 0.6608(6) 0.3038(11) 0.9669(5) 0.081(6) Uani 1 1 d . . . . .
O2A O 0.7453(7) 0.0304(12) 0.8146(5) 0.084(6) Uani 0.6636 1 d D U P F 1
C306 C 0.5932(6) -0.0484(12) 0.1812(5) 0.076(5) Uani 1 1 d . . . . .
C364 C 0.6917(7) 0.6263(11) 1.0167(6) 0.085(6) Uani 1 1 d . . . . .
H364 H 0.673611 0.604567 0.993060 0.101 Uiso 1 1 calc R U . . .
C351 C 0.5674(6) 0.2733(12) 0.7594(5) 0.074(5) Uani 1 1 d . . . . .
H351 H 0.583843 0.258336 0.740035 0.089 Uiso 1 1 calc R U . . .
C328 C 0.8001(5) -0.2801(9) 0.5866(6) 0.080(6) Uani 1 1 d . . . . .
H328 H 0.781927 -0.311145 0.565432 0.095 Uiso 1 1 calc R U . . .
C355 C 0.5974(7) 0.3059(11) 0.9159(6) 0.098(8) Uani 1 1 d . . . . .
H355 H 0.573563 0.338153 0.901017 0.118 Uiso 1 1 calc R U . . .
C369 C 0.7884(6) 0.1974(11) 1.0692(6) 0.077(5) Uani 1 1 d . . . . .
H369 H 0.770562 0.167391 1.047511 0.093 Uiso 1 1 calc R U . . .
C359 C 0.6353(6) 0.1754(12) 0.9291(6) 0.086(6) Uani 1 1 d . . . . .
H359 H 0.639676 0.114780 0.923201 0.104 Uiso 1 1 calc R U . . .
C329 C 0.8349(6) -0.3228(12) 0.6099(6) 0.086(6) Uani 1 1 d . . . . .
H329 H 0.839973 -0.383276 0.604239 0.104 Uiso 1 1 calc R U . . .
C323 C 0.6040(7) -0.1983(11) 0.4342(6) 0.089(6) Uani 1 1 d . . . . .
H323 H 0.577647 -0.171663 0.421069 0.106 Uiso 1 1 calc R U . . .
C354 C 0.5177(7) 0.3024(12) 0.8152(6) 0.086(6) Uani 1 1 d . . . . .
H354 H 0.498930 0.311391 0.833176 0.103 Uiso 1 1 calc R U . . .
O3A O 0.6080(5) 0.0732(12) 0.7330(6) 0.078(5) Uani 0.6636 1 d D U P F 1
C342 C 0.5723(6) 0.4603(12) 0.6731(5) 0.071(5) Uani 1 1 d . . . . .
C333 C 0.6886(6) 0.1297(10) 0.5263(5) 0.073(5) Uani 1 1 d . . . . .
H333 H 0.671144 0.100438 0.504139 0.088 Uiso 1 1 calc R U . . .
C356 C 0.6274(6) 0.3517(12) 0.9451(6) 0.093(7) Uani 1 1 d . . . . .
H356 H 0.624480 0.413688 0.949407 0.112 Uiso 1 1 calc R U . . .
C353 C 0.5170(7) 0.3645(14) 0.7834(6) 0.089(6) Uani 1 1 d . . . . .
H353 H 0.498656 0.415156 0.780829 0.107 Uiso 1 1 calc R U . . .
C332 C 0.6881(6) 0.2208(10) 0.5284(5) 0.080(5) Uani 1 1 d . . . . .
H332 H 0.671170 0.253487 0.507071 0.095 Uiso 1 1 calc R U . . .
C365 C 0.6939(6) 0.7197(11) 1.0244(6) 0.080(5) Uani 1 1 d . . . . .
H365 H 0.676280 0.759114 1.006319 0.096 Uiso 1 1 calc R U . . .
C358 C 0.6640(7) 0.2144(10) 0.9582(6) 0.083(6) Uani 1 1 d . . . . .
H358 H 0.687000 0.180074 0.973198 0.100 Uiso 1 1 calc R U . . .
C368 C 0.8221(6) 0.1532(11) 1.0952(5) 0.081(6) Uani 1 1 d . . . . .
H368 H 0.825131 0.090921 1.091934 0.098 Uiso 1 1 calc R U . . .
C330 C 0.8539(6) -0.1978(10) 0.6458(5) 0.083(6) Uani 1 1 d . . . . .
H330 H 0.873317 -0.167324 0.666312 0.099 Uiso 1 1 calc R U . . .
C341 C 0.6667(8) 0.3825(15) 0.6299(7) 0.109(8) Uani 1 1 d . . . . .
H341 H 0.690561 0.343074 0.637090 0.130 Uiso 1 1 calc R U . . .
C338 C 0.5980(7) 0.4874(15) 0.6102(6) 0.094(6) Uani 1 1 d . . . . .
H338 H 0.574355 0.526908 0.602176 0.112 Uiso 1 1 calc R U . . .
C367 C 0.7408(7) 0.6041(11) 1.0765(6) 0.088(6) Uani 1 1 d . . . . .
H367 H 0.757818 0.566539 1.095841 0.106 Uiso 1 1 calc R U . . .
C301 C 0.6458(8) -0.0392(16) 0.0929(6) 0.099(7) Uani 1 1 d . . . . .
H301 H 0.640961 -0.011220 0.067570 0.119 Uiso 1 1 calc R U . . .
C311 C 0.4812(7) 0.2407(13) 0.1599(7) 0.095(6) Uani 1 1 d . . . . .
H311 H 0.478778 0.278435 0.137313 0.114 Uiso 1 1 calc R U . . .
C317 C 0.5337(7) -0.1600(15) 0.2849(7) 0.099(7) Uani 1 1 d . . . . .
H317 H 0.508174 -0.126867 0.274726 0.119 Uiso 1 1 calc R U . . .
C366 C 0.7420(7) 0.6958(11) 1.0825(5) 0.086(6) Uani 1 1 d . . . . .
H366 H 0.759086 0.719788 1.106240 0.103 Uiso 1 1 calc R U . . .
O1A O 0.7092(6) 0.2410(13) 0.6942(5) 0.090(6) Uani 0.6636 1 d D U P F 1
H1A H 0.716043 0.216564 0.674305 0.134 Uiso 0.6636 1 calc R U P F 1
C318 C 0.5347(7) -0.2157(15) 0.3191(7) 0.098(7) Uani 1 1 d . . . . .
H318 H 0.511099 -0.215456 0.332496 0.117 Uiso 1 1 calc R U . . .
C340 C 0.6394(7) 0.3937(14) 0.6573(7) 0.097(7) Uani 1 1 d . . . . .
H340 H 0.645555 0.365677 0.682671 0.116 Uiso 1 1 calc R U . . .
C12A C 0.6395(6) 0.0152(10) 0.7490(6) 0.071(6) Uani 0.6636 1 d D U P F 1
C337 C 0.6265(7) 0.4716(13) 0.5854(7) 0.089(6) Uani 1 1 d . . . . .
H337 H 0.620909 0.497670 0.559669 0.106 Uiso 1 1 calc R U . . .
C302 C 0.6184(8) -0.0214(15) 0.1181(7) 0.099(7) Uani 1 1 d . . . . .
H302 H 0.595600 0.020382 0.110463 0.119 Uiso 1 1 calc R U . . .
C7A C 0.6762(6) 0.0478(11) 0.7747(6) 0.066(6) Uani 0.6636 1 d D U P F 1
C347 C 0.4668(8) 0.7565(15) 0.6557(9) 0.118(9) Uani 1 1 d . . . . .
H347 H 0.466564 0.795929 0.633998 0.142 Uiso 1 1 calc R U . . .
C4A C 0.6799(5) 0.1459(6) 0.7841(4) 0.060(5) Uani 0.6636 1 d G U P F 1
C5A C 0.6860(5) 0.2089(9) 0.7561(4) 0.081(7) Uani 0.6636 1 d DG U P F 1
C6A C 0.6869(5) 0.2989(8) 0.7656(5) 0.086(8) Uani 0.6636 1 d G U P F 1
H6A H 0.691031 0.341979 0.746473 0.104 Uiso 0.6636 1 calc R U P F 1
C1A C 0.6816(5) 0.3259(6) 0.8030(5) 0.071(7) Uani 0.6636 1 d G U P F 1
H1AA H 0.682222 0.387439 0.809521 0.085 Uiso 0.6636 1 calc R U P F 1
C2A C 0.6755(5) 0.2629(9) 0.8310(4) 0.068(6) Uani 0.6636 1 d G U P F 1
H2A H 0.671945 0.281357 0.856623 0.081 Uiso 0.6636 1 calc R U P F 1
C3A C 0.6747(5) 0.1729(8) 0.8216(4) 0.063(6) Uani 0.6636 1 d G U P F 1
H3A H 0.670478 0.129815 0.840678 0.075 Uiso 0.6636 1 calc R U P F 1
C472 C 0.836(6) 0.270(9) 1.136(3) 0.106(8) Uani 0.21(19) 1 d D . P G 1
H472 H 0.842527 0.284714 1.163746 0.127 Uiso 0.21(19) 1 calc R U P G 1
C11A C 0.6347(8) -0.0752(10) 0.7424(8) 0.092(8) Uani 0.6636 1 d D U P F 1
H11A H 0.608435 -0.098066 0.726995 0.110 Uiso 0.6636 1 calc R U P F 1
C305 C 0.6851(10) -0.139(2) 0.1374(9) 0.139(12) Uani 1 1 d . . . . .
H305 H 0.707977 -0.180658 0.144404 0.167 Uiso 1 1 calc R U . . .
C8A C 0.7093(7) -0.0097(11) 0.7908(7) 0.082(7) Uani 0.6636 1 d D U P F 1
C346 C 0.4954(8) 0.6831(15) 0.6596(8) 0.108(8) Uani 1 1 d . . . . .
H346 H 0.515292 0.676137 0.642494 0.130 Uiso 1 1 calc R U . . .
C10A C 0.6681(8) -0.1324(12) 0.7583(7) 0.095(8) Uani 0.6636 1 d D U P F 1
H10A H 0.665256 -0.194325 0.752700 0.113 Uiso 0.6636 1 calc R U P F 1
C304 C 0.6575(8) -0.1233(18) 0.1629(7) 0.120(10) Uani 1 1 d . . . . .
H304 H 0.661856 -0.154757 0.187355 0.144 Uiso 1 1 calc R U . . .
C9A C 0.7055(8) -0.1001(12) 0.7822(7) 0.094(8) Uani 0.6636 1 d D U P F 1
H9A H 0.728512 -0.139497 0.792690 0.112 Uiso 0.6636 1 calc R U P F 1
C14A C 0.7824(10) -0.024(2) 0.8285(10) 0.115(12) Uani 0.6636 1 d D U P F 1
H14A H 0.791515 -0.052138 0.805778 0.172 Uiso 0.6636 1 calc . U P H 1
H14B H 0.775104 -0.070411 0.846169 0.172 Uiso 0.6636 1 calc . U P I 1
H14C H 0.806037 0.012621 0.843149 0.172 Uiso 0.6636 1 calc . U P J 1
C415 C 0.5792(18) -0.244(2) 0.2651(11) 0.086(6) Uani 0.34(2) 1 d D . P K 1
H415 H 0.583952 -0.269891 0.241039 0.103 Uiso 0.34(2) 1 calc R U P K 1
C13A C 0.6887(12) 0.1785(18) 0.7145(7) 0.099(9) Uani 0.6636 1 d D U P F 1
H13A H 0.704796 0.121608 0.716377 0.119 Uiso 0.6636 1 calc R U P F 1
H13B H 0.659049 0.167473 0.699034 0.119 Uiso 0.6636 1 calc R U P F 1
C15A C 0.5694(10) 0.041(3) 0.7084(14) 0.136(15) Uani 0.6636 1 d D U P F 1
H15A H 0.571176 0.048277 0.680387 0.204 Uiso 0.6636 1 calc . U P L 1
H15B H 0.544644 0.075176 0.713655 0.204 Uiso 0.6636 1 calc . U P M 1
H15C H 0.565617 -0.021886 0.714053 0.204 Uiso 0.6636 1 calc . U P N 1
Zn43 Zn 0.9136(4) -0.3455(9) 0.6748(3) 0.056(2) Uani 0.4045 1 d D . P B 2
I406 I 0.8800(3) -0.3989(8) 0.7320(4) 0.131(4) Uani 0.4045 1 d D . P B 2
I405 I 0.9390(2) -0.4589(5) 0.6281(3) 0.0940(18) Uani 0.4045 1 d D . P B 2
I411 I 0.5822(4) 0.0086(5) 0.8606(3) 0.151(5) Uani 0.4071 1 d D . P A 2
Zn46 Zn 0.5493(4) 0.1591(7) 0.8701(3) 0.113(7) Uani 0.4071 1 d D . P A 2
I412 I 0.4837(4) 0.1844(11) 0.8995(4) 0.169(6) Uani 0.4071 1 d D . P A 2
I309 I 0.4355(3) 0.9815(7) 0.6207(7) 0.160(4) Uani 0.60(3) 1 d D . P D 2
Zn35 Zn 0.3966(3) 0.8738(6) 0.6601(5) 0.078(3) Uani 0.60(3) 1 d D . P D 2
I310 I 0.3663(4) 0.9094(7) 0.7206(3) 0.120(3) Uani 0.60(3) 1 d D . P D 2
Zn32 Zn 0.57168(19) -0.3475(5) 0.3804(2) 0.065(4) Uani 0.55 1 d D . P K 1
I303 I 0.60572(16) -0.4940(3) 0.36633(18) 0.1008(14) Uani 0.55 1 d D . P K 1
I304 I 0.49881(14) -0.3307(5) 0.40062(18) 0.1105(19) Uani 0.55 1 d D . P K 1
I401 I 0.6818(5) -0.0331(6) -0.0062(3) 0.187(6) Uani 0.328(3) 1 d . . P C 2
I402 I 0.7864(5) -0.0712(7) 0.0980(6) 0.249(8) Uani 0.328(3) 1 d . . P C 2
Zn41 Zn 0.7133(9) -0.1123(11) 0.0605(9) 0.206(14) Uani 0.328(3) 1 d . . P C 2
C414 C 0.5838(19) -0.295(3) 0.3006(11) 0.086(6) Uani 0.34(2) 1 d D . P K 1
H414 H 0.598785 -0.349839 0.302562 0.103 Uiso 0.34(2) 1 calc R U P K 1
C314 C 0.6046(9) -0.248(2) 0.3197(9) 0.086(6) Uani 0.66(2) 1 d D . P K 2
H314 H 0.631098 -0.268942 0.335363 0.103 Uiso 0.66(2) 1 calc R U P K 2
C315 C 0.6057(9) -0.199(2) 0.2846(9) 0.086(6) Uani 0.66(2) 1 d D . P K 2
H315 H 0.630901 -0.196756 0.273469 0.103 Uiso 0.66(2) 1 calc R U P K 2
Zn42 Zn 0.5709(4) -0.3465(7) 0.3796(3) 0.117(8) Uani 0.45 1 d D . P K 2
I404 I 0.4992(3) -0.3435(9) 0.4012(3) 0.218(7) Uani 0.45 1 d D . P K 2
I403 I 0.6064(4) -0.4854(5) 0.3614(3) 0.232(7) Uani 0.45 1 d D . P K 2
Zn34 Zn 0.7057(2) 0.4023(3) 0.56121(17) 0.100(3) Uani 0.7681 1 d D . P E 2
I307 I 0.67138(17) 0.4586(3) 0.49291(13) 0.1471(18) Uani 0.7681 1 d D . P E 2
I308 I 0.77845(14) 0.4587(2) 0.59678(16) 0.1421(17) Uani 0.7681 1 d D . P E 2
C372 C 0.8460(18) 0.2811(17) 1.1273(18) 0.106(8) Uani 0.79(19) 1 d D . P G 2
H372 H 0.869070 0.312247 1.143981 0.127 Uiso 0.79(19) 1 calc R U P G 2
C371 C 0.8099(7) 0.3304(11) 1.1076(6) 0.106(8) Uani 1 1 d . . . . .
H371 H 0.811438 0.393388 1.109835 0.127 Uiso 1 1 calc R U . G 1
C810 C 0.5120(15) 0.423(2) 0.4817(16) 0.080 Uiso 0.2855 1 d D U P . .
H81A H 0.500414 0.483886 0.475928 0.096 Uiso 0.2855 1 calc R U P . .
H81B H 0.527432 0.421281 0.509827 0.096 Uiso 0.2855 1 calc R U P . .
C811 C 0.5441(15) 0.403(2) 0.4551(16) 0.080 Uiso 0.2855 1 d D U P . .
H81C H 0.570030 0.441001 0.463559 0.096 Uiso 0.2855 1 calc R U P . .
H81D H 0.530717 0.419530 0.427343 0.096 Uiso 0.2855 1 calc R U P . .
C812 C 0.5584(12) 0.306(3) 0.4559(17) 0.080 Uiso 0.2855 1 d D U P . .
H81E H 0.579050 0.294129 0.481231 0.096 Uiso 0.2855 1 calc R U P . .
H81F H 0.573863 0.295640 0.433911 0.096 Uiso 0.2855 1 calc R U P . .
C807 C 0.5208(15) 0.240(2) 0.4518(16) 0.080 Uiso 0.2855 1 d D U P . .
H80A H 0.504284 0.240603 0.423914 0.096 Uiso 0.2855 1 calc R U P . .
H80B H 0.532589 0.179112 0.457515 0.096 Uiso 0.2855 1 calc R U P . .
C808 C 0.4899(15) 0.261(2) 0.4796(16) 0.080 Uiso 0.2855 1 d D U P . .
H80C H 0.504932 0.249079 0.507381 0.096 Uiso 0.2855 1 calc R U P . .
H80D H 0.464643 0.220232 0.473300 0.096 Uiso 0.2855 1 calc R U P . .
C809 C 0.4741(12) 0.357(3) 0.4759(17) 0.080 Uiso 0.2855 1 d D U P . .
H80E H 0.455434 0.366439 0.449259 0.096 Uiso 0.2855 1 calc R U P . .
H80F H 0.456489 0.368929 0.496083 0.096 Uiso 0.2855 1 calc R U P . .
C4B C 0.261(2) 0.242(2) 0.7385(18) 0.144(15) Uani 0.25 1 d DG U P O -1
C5B C 0.233(2) 0.226(3) 0.7645(17) 0.141(15) Uani 0.25 1 d DG U P O -1
C6B C 0.221(2) 0.140(3) 0.7715(18) 0.137(17) Uani 0.25 1 d DG U P O -1
H6B H 0.202006 0.129170 0.789283 0.164 Uiso 0.25 1 calc R U P O -1
C1B C 0.236(3) 0.069(3) 0.752(2) 0.140(19) Uani 0.25 1 d G U P O -1
H1B H 0.227894 0.009642 0.757194 0.168 Uiso 0.25 1 calc R U P O -1
C2B C 0.264(3) 0.084(3) 0.7264(19) 0.137(18) Uani 0.25 1 d G U P O -1
H2B H 0.274378 0.035671 0.713352 0.164 Uiso 0.25 1 calc R U P O -1
C3B C 0.276(3) 0.171(3) 0.7194(18) 0.140(17) Uani 0.25 1 d DG U P O -1
H3B H 0.294973 0.181230 0.701600 0.168 Uiso 0.25 1 calc R U P O -1
C7B C 0.2721(17) 0.334(3) 0.7283(14) 0.154(16) Uani 0.25 1 d DG U P O -1
C8B C 0.3123(16) 0.369(3) 0.7459(14) 0.160(18) Uani 0.25 1 d DG U P O -1
C9B C 0.3261(19) 0.449(4) 0.7325(19) 0.16(2) Uani 0.25 1 d G U P O -1
H9B H 0.353534 0.472755 0.744564 0.194 Uiso 0.25 1 calc R U P O -1
C10B C 0.300(3) 0.494(4) 0.701(2) 0.16(2) Uani 0.25 1 d G U P O -1
H10B H 0.309030 0.549230 0.692304 0.196 Uiso 0.25 1 calc R U P O -1
C11B C 0.259(2) 0.460(4) 0.6838(17) 0.16(2) Uani 0.25 1 d G U P O -1
H11B H 0.241335 0.490831 0.662620 0.192 Uiso 0.25 1 calc R U P O -1
C12B C 0.2456(16) 0.380(4) 0.6972(15) 0.156(18) Uani 0.25 1 d DG U P O -1
O3B O 0.2063(19) 0.345(4) 0.6780(15) 0.15(2) Uani 0.25 1 d D U P O -1
O2B O 0.336(3) 0.320(4) 0.7768(18) 0.16(2) Uani 0.25 1 d D U P O -1
C816 C 0.417(3) 0.460(6) 0.809(3) 0.23(4) Uani 0.2614 1 d D U P P -2
H81G H 0.439679 0.413532 0.816039 0.271 Uiso 0.2614 1 calc R U P P -2
H81H H 0.399326 0.460161 0.829555 0.271 Uiso 0.2614 1 calc R U P P -2
C815 C 0.388(3) 0.437(5) 0.768(3) 0.22(4) Uani 0.2614 1 d D U P P -2
H81I H 0.406329 0.430188 0.748239 0.268 Uiso 0.2614 1 calc R U P P -2
H81J H 0.373419 0.379235 0.770345 0.268 Uiso 0.2614 1 calc R U P P -2
C814 C 0.354(3) 0.509(7) 0.755(3) 0.22(4) Uani 0.2614 1 d D U P P -2
H81K H 0.337621 0.494663 0.727373 0.265 Uiso 0.2614 1 calc R U P P -2
H81L H 0.332935 0.509631 0.772478 0.265 Uiso 0.2614 1 calc R U P P -2
C813 C 0.374(3) 0.602(6) 0.754(3) 0.23(4) Uani 0.2614 1 d D U P P -2
H81M H 0.351218 0.646911 0.747971 0.270 Uiso 0.2614 1 calc R U P P -2
H81N H 0.391669 0.603799 0.733330 0.270 Uiso 0.2614 1 calc R U P P -2
C818 C 0.404(3) 0.624(5) 0.795(3) 0.23(4) Uani 0.2614 1 d D U P P -2
H81O H 0.385874 0.628731 0.815259 0.272 Uiso 0.2614 1 calc R U P P -2
H81P H 0.418060 0.681734 0.793011 0.272 Uiso 0.2614 1 calc R U P P -2
C817 C 0.438(3) 0.551(7) 0.807(3) 0.22(4) Uani 0.2614 1 d D U P P -2
H81Q H 0.457666 0.549310 0.787795 0.266 Uiso 0.2614 1 calc R U P P -2
H81R H 0.456191 0.565747 0.833627 0.266 Uiso 0.2614 1 calc R U P P -2
I1 I 0.7124(9) 0.4848(19) 0.5229(9) 0.080 Uiso 0.0455 1 d . U P E 3
I7 I 0.8075(9) 0.416(2) 0.6257(9) 0.080 Uiso 0.0455 1 d . U P E 3
Zn12 Zn 0.741(2) 0.392(4) 0.5902(18) 0.080 Uiso 0.0455 1 d . U P E 3
C14B C 0.371(4) 0.364(8) 0.803(4) 0.18(4) Uani 0.25 1 d D U P O -1
H14D H 0.389524 0.392488 0.786908 0.276 Uiso 0.25 1 calc . U P Q -1
H14E H 0.387369 0.320663 0.820869 0.276 Uiso 0.25 1 calc . U P R -1
H14F H 0.359155 0.409808 0.818182 0.276 Uiso 0.25 1 calc . U P S -1
C15B C 0.181(3) 0.397(9) 0.646(3) 0.20(4) Uani 0.25 1 d D U P O -1
H15D H 0.183512 0.369506 0.620400 0.302 Uiso 0.25 1 calc . U P T -1
H15E H 0.192648 0.457520 0.647060 0.302 Uiso 0.25 1 calc . U P U -1
H15F H 0.150986 0.397740 0.648387 0.302 Uiso 0.25 1 calc . U P V -1
C802 C 0.5982(15) -0.268(4) 0.6096(13) 0.124(16) Uani 0.32 1 d D U P W 2
H80G H 0.570370 -0.238304 0.598876 0.149 Uiso 0.32 1 calc R U P W 2
H80H H 0.591757 -0.329624 0.617343 0.149 Uiso 0.32 1 calc R U P W 2
C803 C 0.6222(18) -0.218(3) 0.6463(13) 0.127(17) Uani 0.32 1 d D U P W 2
H80I H 0.605363 -0.222552 0.667613 0.152 Uiso 0.32 1 calc R U P W 2
H80J H 0.624127 -0.154468 0.639530 0.152 Uiso 0.32 1 calc R U P W 2
C804 C 0.6679(18) -0.254(4) 0.6619(10) 0.134(17) Uani 0.32 1 d D U P W 2
H80K H 0.665716 -0.313779 0.673892 0.161 Uiso 0.32 1 calc R U P W 2
H80L H 0.683269 -0.214508 0.683096 0.161 Uiso 0.32 1 calc R U P W 2
C805 C 0.6944(15) -0.263(4) 0.6293(13) 0.129(17) Uani 0.32 1 d D U P W 2
H80M H 0.721917 -0.293678 0.640218 0.155 Uiso 0.32 1 calc R U P W 2
H80N H 0.701530 -0.202273 0.620964 0.155 Uiso 0.32 1 calc R U P W 2
C806 C 0.6699(16) -0.314(3) 0.5928(12) 0.109(16) Uani 0.32 1 d D U P W 2
H80O H 0.666623 -0.376646 0.600107 0.131 Uiso 0.32 1 calc R U P W 2
H80P H 0.686941 -0.312220 0.571562 0.131 Uiso 0.32 1 calc R U P W 2
C801 C 0.6250(17) -0.273(4) 0.5770(9) 0.120(16) Uani 0.32 1 d D U P W 2
H80Q H 0.628432 -0.212305 0.566867 0.144 Uiso 0.32 1 calc R U P W 2
H80R H 0.609373 -0.309420 0.554550 0.144 Uiso 0.32 1 calc R U P W 2
O1B O 0.251(3) 0.351(5) 0.810(3) 0.18(3) Uani 0.25 1 d D U P O -1
H1BA H 0.249204 0.345213 0.833680 0.265 Uiso 0.25 1 calc R U P O -1
C13B C 0.216(2) 0.302(4) 0.786(2) 0.15(2) Uani 0.25 1 d D U P O -1
H13C H 0.199051 0.343018 0.765615 0.179 Uiso 0.25 1 calc R U P O -1
H13D H 0.196792 0.279026 0.802455 0.179 Uiso 0.25 1 calc R U P O -1

loop_
_atom_site_aniso_label
_atom_site_aniso_U_11
_atom_site_aniso_U_22
_atom_site_aniso_U_33
_atom_site_aniso_U_23
_atom_site_aniso_U_13
_atom_site_aniso_U_12
I311 0.0856(17) 0.0473(15) 0.078(2) -0.0052(12) -0.0312(13) -0.0089(11)
I306 0.0478(13) 0.077(3) 0.125(3) 0.048(2) -0.0210(15) -0.0021(14)
I301 0.0998(14) 0.0485(10) 0.0909(16) 0.0100(10) 0.0373(11) 0.0117(10)
I305 0.165(5) 0.041(3) 0.210(5) -0.048(3) -0.116(4) 0.023(2)
I410 0.068(3) 0.074(4) 0.125(5) -0.028(3) 0.002(3) -0.002(2)
I302 0.0842(13) 0.0518(13) 0.1158(16) -0.0149(10) 0.0054(12) -0.0060(10)
I408 0.061(3) 0.042(3) 0.083(4) 0.035(3) -0.004(3) 0.016(2)
I407 0.061(3) 0.042(3) 0.083(4) 0.035(3) -0.004(3) 0.016(2)
I312 0.091(2) 0.128(4) 0.080(2) -0.009(2) 0.0207(18) -0.032(2)
I409 0.096(3) 0.040(2) 0.093(5) -0.0034(19) -0.022(2) 0.0052(18)
Zn33 0.080(6) 0.026(4) 0.121(5) 0.006(3) -0.048(4) -0.009(3)
Zn36 0.073(4) 0.059(5) 0.060(4) 0.007(3) 0.000(3) -0.009(3)
Zn45 0.088(7) 0.048(5) 0.075(8) -0.030(4) -0.044(5) 0.001(4)
Zn44 0.034(6) 0.061(16) 0.058(11) 0.028(9) 0.007(7) 0.013(7)
Zn31 0.076(2) 0.044(3) 0.084(3) 0.0008(19) 0.024(2) 0.0085(17)
N309 0.063(7) 0.026(5) 0.062(7) 0.002(5) -0.013(6) 0.000(5)
N316 0.062(7) 0.036(6) 0.069(8) -0.003(5) -0.022(6) 0.005(5)
N308 0.061(7) 0.033(6) 0.065(7) 0.007(5) -0.017(6) 0.008(5)
N310 0.066(7) 0.032(5) 0.051(6) 0.004(5) -0.018(5) 0.002(5)
N304 0.069(8) 0.047(7) 0.054(7) 0.002(5) 0.004(6) -0.003(6)
N305 0.051(7) 0.057(7) 0.067(8) -0.007(6) -0.018(6) -0.007(6)
N314 0.077(9) 0.045(7) 0.068(8) -0.007(6) -0.019(7) -0.006(6)
N311 0.071(8) 0.030(6) 0.082(9) 0.008(5) -0.034(7) -0.012(5)
N321 0.083(9) 0.027(6) 0.077(8) 0.005(5) -0.022(7) 0.000(5)
N322 0.083(9) 0.044(7) 0.072(8) -0.006(6) -0.015(7) 0.001(6)
N320 0.083(9) 0.033(6) 0.077(9) 0.011(6) -0.026(7) -0.007(6)
N312 0.083(9) 0.056(8) 0.076(9) 0.013(7) 0.000(8) 0.002(7)
N307 0.087(9) 0.046(7) 0.062(8) 0.016(6) -0.032(7) -0.015(6)
N303 0.065(8) 0.058(8) 0.076(9) 0.010(7) 0.007(7) 0.012(6)
N324 0.081(9) 0.037(6) 0.085(9) 0.007(6) -0.024(7) -0.007(6)
N306 0.076(9) 0.059(8) 0.057(7) -0.016(6) -0.018(7) 0.004(7)
N313 0.084(9) 0.044(7) 0.073(9) 0.004(6) 0.007(7) 0.006(6)
N302 0.092(10) 0.047(7) 0.078(9) 0.009(6) 0.001(8) 0.014(7)
N318 0.091(10) 0.074(10) 0.052(8) 0.004(7) -0.015(7) 0.014(8)
N319 0.084(9) 0.049(7) 0.076(9) 0.013(6) -0.014(7) 0.003(7)
N315 0.061(8) 0.059(8) 0.081(9) -0.023(7) -0.026(7) -0.004(6)
N323 0.081(9) 0.056(8) 0.088(10) -0.002(7) 0.015(8) -0.002(7)
N317 0.072(10) 0.058(9) 0.101(12) 0.009(8) -0.018(9) 0.006(7)
C352 0.062(8) 0.044(7) 0.055(8) -0.004(6) -0.024(7) 0.004(6)
C343 0.060(9) 0.041(7) 0.067(9) -0.007(7) -0.022(8) -0.010(6)
C325 0.046(7) 0.036(7) 0.061(8) 0.007(6) -0.012(6) -0.001(5)
C326 0.075(9) 0.040(7) 0.050(8) 0.004(6) -0.015(7) -0.010(7)
C307 0.055(8) 0.050(8) 0.056(8) 0.011(6) -0.017(7) 0.011(6)
C321 0.065(8) 0.034(7) 0.059(8) 0.005(6) -0.024(7) -0.004(6)
C344 0.060(9) 0.059(9) 0.050(8) -0.010(7) -0.022(7) 0.003(7)
C324 0.060(8) 0.041(7) 0.056(8) -0.004(6) -0.018(7) -0.005(6)
C309 0.069(9) 0.039(7) 0.055(8) -0.001(6) -0.008(7) 0.003(6)
C308 0.066(9) 0.050(8) 0.061(9) 0.014(7) -0.002(7) 0.011(7)
C313 0.071(10) 0.043(8) 0.075(10) 0.006(7) -0.013(8) 0.007(7)
C339 0.058(9) 0.053(9) 0.081(11) 0.004(8) -0.005(8) -0.001(7)
C336 0.083(10) 0.043(8) 0.056(8) 0.003(6) -0.019(8) 0.003(7)
C345 0.063(9) 0.043(8) 0.078(11) 0.010(7) -0.020(8) 0.010(7)
C334 0.069(9) 0.027(6) 0.063(8) 0.011(6) -0.006(7) 0.005(6)
C348 0.082(11) 0.051(9) 0.080(11) -0.006(8) -0.025(9) 0.013(8)
C319 0.076(10) 0.060(9) 0.065(10) 0.004(8) -0.016(8) -0.002(8)
C327 0.059(8) 0.037(7) 0.059(8) 0.009(6) -0.012(7) 0.001(6)
C331 0.081(10) 0.029(7) 0.078(10) -0.007(7) -0.018(8) -0.001(7)
C335 0.061(9) 0.036(7) 0.096(12) -0.004(7) -0.014(8) -0.005(6)
C303 0.084(12) 0.071(11) 0.082(12) 0.002(9) 0.019(10) 0.009(9)
C316 0.083(11) 0.050(8) 0.055(8) 0.006(7) 0.000(8) 0.010(8)
C363 0.087(11) 0.035(7) 0.067(9) 0.001(6) -0.008(8) -0.003(7)
C362 0.077(10) 0.037(7) 0.078(10) 0.013(7) -0.018(8) 0.005(7)
C361 0.085(11) 0.029(7) 0.076(10) -0.005(6) -0.013(8) -0.006(7)
N301 0.143(16) 0.071(10) 0.103(13) 0.009(9) 0.055(12) 0.033(11)
C360 0.087(12) 0.051(9) 0.068(10) 0.011(7) 0.007(9) 0.012(8)
C322 0.077(10) 0.037(7) 0.093(12) -0.008(7) -0.048(9) -0.001(7)
C350 0.078(12) 0.056(10) 0.101(15) 0.025(10) -0.038(11) -0.007(9)
C312 0.071(10) 0.058(9) 0.064(9) -0.004(8) -0.017(8) -0.005(8)
C320 0.092(11) 0.055(9) 0.046(8) 0.002(7) -0.020(8) 0.001(8)
C370 0.082(11) 0.041(8) 0.075(10) 0.011(7) -0.021(9) -0.001(7)
C310 0.093(12) 0.053(9) 0.080(11) 0.009(8) 0.011(10) 0.015(9)
C349 0.103(14) 0.059(10) 0.067(11) -0.006(8) -0.029(10) 0.013(10)
C357 0.097(13) 0.047(9) 0.080(11) 0.013(8) -0.030(10) -0.002(8)
O2A 0.132(15) 0.063(10) 0.059(10) 0.024(8) 0.021(10) 0.051(10)
C306 0.098(13) 0.058(10) 0.069(10) 0.011(8) 0.010(9) 0.016(9)
C364 0.112(15) 0.046(9) 0.083(12) -0.005(8) -0.011(11) -0.013(9)
C351 0.075(11) 0.070(11) 0.067(10) 0.012(8) -0.010(8) 0.000(9)
C328 0.072(10) 0.032(7) 0.110(13) -0.021(8) -0.040(9) 0.001(7)
C355 0.102(14) 0.051(9) 0.105(14) 0.018(9) -0.062(12) 0.000(9)
C369 0.071(10) 0.051(9) 0.096(13) -0.004(9) -0.015(9) -0.002(8)
C359 0.096(13) 0.048(9) 0.097(13) 0.007(9) -0.023(11) -0.006(9)
C329 0.069(10) 0.053(10) 0.120(16) 0.013(10) -0.020(10) 0.012(8)
C323 0.094(13) 0.049(9) 0.099(14) -0.011(9) -0.036(11) -0.008(9)
C354 0.112(15) 0.064(11) 0.076(12) 0.016(9) 0.005(10) 0.036(11)
O3A 0.069(10) 0.068(11) 0.100(13) -0.023(9) 0.027(9) -0.019(8)
C342 0.072(10) 0.072(11) 0.052(8) 0.005(8) -0.029(8) -0.007(8)
C333 0.100(12) 0.041(8) 0.063(9) -0.006(7) -0.018(9) -0.009(8)
C356 0.098(14) 0.046(9) 0.109(15) 0.001(9) -0.041(12) 0.002(9)
C353 0.100(14) 0.088(14) 0.072(12) 0.033(10) 0.002(11) 0.028(11)
C332 0.111(14) 0.040(8) 0.073(11) 0.012(7) -0.018(10) 0.014(8)
C365 0.086(12) 0.047(9) 0.103(14) 0.021(9) 0.012(11) 0.020(9)
C358 0.104(14) 0.036(8) 0.092(13) 0.008(8) -0.021(11) 0.005(8)
C368 0.084(11) 0.049(9) 0.087(12) -0.003(8) -0.038(10) 0.003(8)
C330 0.091(12) 0.034(7) 0.094(12) -0.006(7) -0.050(10) 0.010(7)
C341 0.136(19) 0.096(16) 0.108(16) 0.058(13) 0.057(15) 0.050(14)
C338 0.089(13) 0.103(16) 0.089(14) 0.027(12) 0.016(11) 0.040(12)
C367 0.105(14) 0.039(8) 0.099(14) -0.006(8) -0.030(11) -0.015(9)
C301 0.132(19) 0.096(15) 0.077(13) 0.022(11) 0.039(13) 0.022(14)
C311 0.101(15) 0.068(12) 0.114(16) 0.043(12) 0.018(13) 0.021(11)
C317 0.072(12) 0.105(16) 0.116(17) 0.052(14) 0.011(12) 0.021(11)
C366 0.121(16) 0.046(9) 0.073(11) -0.006(8) -0.024(11) -0.001(9)
O1A 0.080(12) 0.081(13) 0.104(14) 0.042(11) 0.010(10) 0.022(10)
C318 0.094(14) 0.088(14) 0.109(16) 0.037(13) 0.013(12) 0.005(12)
C340 0.104(15) 0.078(13) 0.109(16) 0.030(12) 0.025(13) 0.037(12)
C12A 0.099(15) 0.047(11) 0.081(14) -0.004(10) 0.048(12) -0.019(11)
C337 0.094(14) 0.072(12) 0.095(14) 0.007(11) 0.009(11) 0.005(11)
C302 0.113(16) 0.093(15) 0.098(15) 0.047(12) 0.037(13) 0.032(13)
C7A 0.090(14) 0.032(10) 0.079(13) 0.000(9) 0.026(12) -0.001(10)
C347 0.105(17) 0.085(15) 0.16(2) 0.079(16) 0.003(16) 0.021(13)
C4A 0.076(12) 0.026(9) 0.075(13) -0.005(9) 0.013(11) -0.002(9)
C5A 0.080(14) 0.040(11) 0.112(17) 0.008(12) -0.008(13) 0.001(10)
C6A 0.055(12) 0.047(12) 0.15(2) 0.001(14) -0.007(14) 0.001(10)
C1A 0.050(11) 0.048(11) 0.094(16) -0.022(11) -0.031(11) 0.009(9)
C2A 0.053(11) 0.050(12) 0.088(15) -0.023(11) -0.014(11) 0.010(9)
C3A 0.052(11) 0.037(10) 0.089(14) -0.014(10) -0.010(10) 0.008(8)
C472 0.109(12) 0.037(6) 0.129(14) 0.017(7) -0.077(11) -0.003(7)
C11A 0.15(2) 0.049(13) 0.092(17) -0.010(12) 0.059(16) -0.020(14)
C305 0.16(3) 0.13(2) 0.15(2) 0.05(2) 0.09(2) 0.07(2)
C8A 0.138(19) 0.042(11) 0.071(14) 0.016(10) 0.039(14) 0.015(13)
C346 0.123(18) 0.078(14) 0.130(19) 0.031(13) 0.040(15) 0.039(13)
C10A 0.18(2) 0.056(14) 0.069(15) -0.003(12) 0.064(16) -0.018(16)
C304 0.132(19) 0.15(2) 0.081(14) 0.042(14) 0.025(14) 0.082(18)
C9A 0.16(2) 0.067(15) 0.060(14) 0.004(12) 0.046(15) 0.024(16)
C14A 0.14(3) 0.12(3) 0.10(2) 0.05(2) 0.06(2) 0.07(2)
C415 0.075(12) 0.094(15) 0.086(14) 0.045(11) 0.012(9) 0.018(10)
C13A 0.12(2) 0.059(15) 0.12(2) 0.030(15) 0.014(18) -0.018(15)
C15A 0.07(2) 0.12(3) 0.22(4) -0.07(3) 0.04(2) -0.03(2)
Zn43 0.034(3) 0.021(4) 0.097(5) 0.003(3) -0.026(3) -0.015(3)
I406 0.140(7) 0.065(3) 0.156(7) 0.040(4) -0.048(4) -0.011(3)
I405 0.066(2) 0.031(3) 0.166(5) -0.029(2) -0.020(3) 0.0026(16)
I411 0.240(9) 0.040(2) 0.120(7) 0.000(3) -0.086(5) -0.016(3)
Zn46 0.146(12) 0.049(6) 0.097(9) 0.018(5) -0.085(7) -0.019(6)
I412 0.201(9) 0.150(9) 0.130(8) 0.034(6) -0.029(6) -0.065(6)
I309 0.121(3) 0.064(3) 0.272(10) 0.056(5) -0.015(5) 0.003(2)
Zn35 0.073(4) 0.044(3) 0.090(7) -0.006(4) -0.045(3) 0.004(2)
I310 0.156(5) 0.072(3) 0.100(3) -0.029(3) -0.051(3) 0.012(3)
Zn32 0.072(4) 0.060(8) 0.050(7) 0.010(5) -0.020(4) -0.019(4)
I303 0.143(3) 0.043(2) 0.081(2) -0.0022(16) -0.061(2) -0.0016(18)
I304 0.084(2) 0.159(4) 0.088(4) -0.036(3) 0.017(2) -0.069(2)
I401 0.355(16) 0.076(5) 0.177(10) 0.067(6) 0.166(10) 0.105(8)
I402 0.233(14) 0.104(7) 0.46(2) -0.125(11) 0.192(15) -0.088(8)
Zn41 0.32(3) 0.032(7) 0.34(3) -0.036(12) 0.24(3) -0.031(12)
C414 0.075(12) 0.094(15) 0.086(14) 0.045(11) 0.012(9) 0.018(10)
C314 0.075(12) 0.094(15) 0.086(14) 0.045(11) 0.012(9) 0.018(10)
C315 0.075(12) 0.094(15) 0.086(14) 0.045(11) 0.012(9) 0.018(10)
Zn42 0.196(15) 0.051(10) 0.071(12) 0.014(8) -0.051(9) -0.044(8)
I404 0.268(10) 0.280(11) 0.075(5) 0.025(5) -0.039(5) -0.196(9)
I403 0.395(14) 0.042(3) 0.163(8) -0.011(3) -0.164(8) 0.040(4)
Zn34 0.152(6) 0.028(3) 0.128(6) 0.013(3) 0.047(5) 0.006(3)
I307 0.250(4) 0.086(2) 0.126(2) 0.0632(18) 0.089(3) 0.080(2)
I308 0.129(2) 0.0505(14) 0.251(4) -0.0057(18) 0.051(2) -0.0287(15)
C372 0.109(12) 0.037(6) 0.129(14) 0.017(7) -0.077(11) -0.003(7)
C371 0.109(12) 0.037(6) 0.129(14) 0.017(7) -0.077(11) -0.003(7)
C4B 0.17(3) 0.13(2) 0.10(3) -0.01(2) -0.05(2) -0.02(3)
C5B 0.16(3) 0.13(3) 0.10(3) 0.01(2) -0.05(2) -0.01(3)
C6B 0.15(4) 0.13(3) 0.09(3) 0.01(3) -0.06(3) -0.01(3)
C1B 0.16(4) 0.13(3) 0.10(4) 0.00(3) -0.06(3) -0.02(3)
C2B 0.16(4) 0.13(3) 0.09(4) -0.01(3) -0.06(3) -0.01(3)
C3B 0.16(4) 0.13(3) 0.10(3) -0.01(3) -0.06(3) -0.02(3)
C7B 0.20(3) 0.13(3) 0.10(3) 0.00(2) -0.03(2) -0.02(3)
C8B 0.21(4) 0.13(3) 0.12(3) 0.00(3) -0.03(2) -0.03(3)
C9B 0.21(4) 0.13(3) 0.12(4) 0.00(3) -0.03(3) -0.03(3)
C10B 0.21(4) 0.15(4) 0.11(4) 0.00(3) -0.02(3) -0.03(3)
C11B 0.21(4) 0.15(3) 0.10(3) 0.00(3) -0.02(3) -0.03(3)
C12B 0.21(4) 0.15(3) 0.09(3) 0.00(2) -0.02(2) -0.02(3)
O3B 0.22(4) 0.16(4) 0.05(2) 0.02(3) -0.02(3) -0.03(3)
O2B 0.22(4) 0.13(4) 0.12(4) 0.00(3) -0.04(3) -0.03(3)
C816 0.27(9) 0.18(6) 0.30(9) 0.00(7) 0.23(8) -0.01(5)
C815 0.27(9) 0.18(6) 0.30(9) 0.00(7) 0.24(8) 0.00(5)
C814 0.27(9) 0.18(6) 0.29(9) 0.00(7) 0.24(8) 0.00(5)
C813 0.28(9) 0.18(6) 0.29(9) 0.01(7) 0.23(8) 0.00(5)
C818 0.28(9) 0.18(6) 0.29(9) 0.01(7) 0.23(8) -0.01(5)
C817 0.27(9) 0.18(6) 0.29(9) 0.01(7) 0.24(8) -0.01(5)
C14B 0.23(7) 0.11(6) 0.16(6) 0.00(5) -0.07(5) -0.02(5)
C15B 0.26(6) 0.22(7) 0.09(5) 0.06(5) -0.05(5) -0.03(6)
C802 0.24(4) 0.08(3) 0.08(2) -0.03(2) 0.08(3) -0.05(3)
C803 0.25(4) 0.08(3) 0.08(2) -0.04(2) 0.09(3) -0.06(3)
C804 0.24(4) 0.10(3) 0.08(2) -0.04(2) 0.08(3) -0.06(3)
C805 0.23(4) 0.09(3) 0.08(2) -0.05(2) 0.07(3) -0.07(3)
C806 0.22(4) 0.06(2) 0.08(2) -0.030(19) 0.08(3) -0.08(3)
C801 0.23(4) 0.07(3) 0.08(2) -0.04(2) 0.08(3) -0.06(3)
O1B 0.21(6) 0.18(5) 0.12(5) -0.03(4) -0.02(4) -0.04(5)
C13B 0.17(4) 0.13(3) 0.12(4) 0.01(3) -0.04(3) 0.00(3)

loop_
_atom_type_symbol
_atom_type_description
_atom_type_scat_dispersion_real
_atom_type_scat_dispersion_imag
_atom_type_scat_source
C C 0.0181 0.0091 'International Tables Vol C Tables 4.2.6.8 and 6.1.1.4'
H H 0.0000 0.0000 'International Tables Vol C Tables 4.2.6.8 and 6.1.1.4'
I I -0.3257 6.8362 'International Tables Vol C Tables 4.2.6.8 and 6.1.1.4'
N N 0.0311 0.0180 'International Tables Vol C Tables 4.2.6.8 and 6.1.1.4'
O O 0.0492 0.0322 'International Tables Vol C Tables 4.2.6.8 and 6.1.1.4'
Zn Zn -1.5491 0.6778 'International Tables Vol C Tables 4.2.6.8 and 6.1.1.4'

loop_
_exptl_crystal_face_index_h
_exptl_crystal_face_index_k
_exptl_crystal_face_index_l
_exptl_crystal_face_perp_dist
1 0 -1 0.0250
-1 0 1 0.0309
-1 2 1 0.0779
1 -2 -1 0.1028
1 0 2 0.0481
-1 0 -2 0.0365
1 1 -1 0.0686
-1 -1 1 0.1010
2 -1 -1 0.0875
-2 1 2 0.0664
-1 0 -1 0.0337
1 0 0 0.0324

loop_
_geom_angle_atom_site_label_1
_geom_angle_atom_site_label_2
_geom_angle_atom_site_label_3
_geom_angle
_geom_angle_site_symmetry_1
_geom_angle_site_symmetry_3
_geom_angle_publ_flag
I306 Zn33 I305 127.4(5) . . ?
N305 Zn33 I306 105.0(6) 4_656 . ?
N305 Zn33 I305 106.6(6) 4_656 . ?
N311 Zn33 I306 107.0(6) . . ?
N311 Zn33 I305 110.3(6) . . ?
N311 Zn33 N305 95.7(6) . 4_656 ?
I312 Zn36 I311 125.0(3) . . ?
N318 Zn36 I311 107.6(5) . . ?
N318 Zn36 I312 105.8(6) . . ?
N318 Zn36 N319 102.0(6) . . ?
N319 Zn36 I311 107.6(5) . . ?
N319 Zn36 I312 106.6(6) . . ?
I410 Zn45 I409 129.3(7) . . ?
N324 Zn45 I410 104.9(8) 4_565 . ?
N324 Zn45 I409 104.9(7) 4_565 . ?
N317 Zn45 I410 112.3(8) . . ?
N317 Zn45 I409 104.9(8) . . ?
N317 Zn45 N324 95.1(8) . 4_565 ?
I407 Zn44 I408 120.8(5) . . ?
N312 Zn44 I408 108.3(6) . . ?
N312 Zn44 I407 111.5(7) . . ?
N313 Zn44 I408 104.3(7) . . ?
N313 Zn44 I407 108.7(6) . . ?
N313 Zn44 N312 101.3(8) . . ?
I301 Zn31 I302 122.0(3) . . ?
N323 Zn31 I301 110.4(5) 1_544 . ?
N323 Zn31 I302 106.8(5) 1_544 . ?
N301 Zn31 I301 105.3(6) . . ?
N301 Zn31 I302 109.0(7) . . ?
N301 Zn31 N323 101.4(7) . 1_544 ?
C325 N309 C324 115.9(11) . . ?
C344 N316 C343 112.5(15) . . ?
C324 N308 C326 113.8(11) . . ?
C326 N310 C325 113.7(11) . . ?
C307 N304 C308 114.0(13) . . ?
C312 N305 Zn33 121.5(13) . 4 ?
C312 N305 Zn43 122.6(13) . 4 ?
C311 N305 Zn33 118.9(12) . 4 ?
C311 N305 C312 119.5(15) . . ?
C311 N305 Zn43 117.6(12) . 4 ?
C344 N314 C342 114.1(15) . . ?
C329 N311 Zn33 117.7(11) . . ?
C329 N311 C330 116.5(13) . . ?
C329 N311 Zn43 124.1(11) . . ?
C330 N311 Zn33 125.6(10) . . ?
C330 N311 Zn43 119.4(10) . . ?
C360 N321 C361 114.4(13) . . ?
C361 N322 C362 112.6(12) . . ?
C362 N320 C360 113.7(14) . . ?
C336 N312 Zn44 122.1(12) . . ?
C336 N312 Zn34 121.4(12) . . ?
C336 N312 Zn12 87.8(19) . . ?
C332 N312 Zn44 119.1(11) . . ?
C332 N312 C336 118.8(14) . . ?
C332 N312 Zn34 119.7(11) . . ?
C332 N312 Zn12 152.6(19) . . ?
C319 N307 C323 117.6(14) . . ?
C319 N307 Zn32 123.0(12) . . ?
C319 N307 Zn42 123.7(12) . . ?
C323 N307 Zn32 119.3(11) . . ?
C323 N307 Zn42 118.5(11) . . ?
C307 N303 C306 114.5(14) . . ?
C368 N324 Zn45 125.1(11) . 4_666 ?
C368 N324 C472 115(4) . . ?
C368 N324 Zn35 121.6(11) . 4_666 ?
C368 N324 C372 117.7(14) . . ?
C472 N324 Zn45 112(3) . 4_666 ?
C472 N324 Zn35 119.2(19) . 4_666 ?
C318 N306 Zn32 122.0(15) . . ?
C318 N306 C414 110(2) . . ?
C318 N306 C314 118.8(18) . . ?
C318 N306 Zn42 121.4(15) . . ?
C414 N306 Zn32 118.6(16) . . ?
C314 N306 Zn42 117.4(13) . . ?
C341 N313 Zn44 121.5(14) . . ?
C341 N313 C337 117.0(18) . . ?
C341 N313 Zn34 120.5(14) . . ?
C341 N313 Zn12 93.5(19) . . ?
C337 N313 Zn44 121.5(14) . . ?
C337 N313 Zn34 122.5(13) . . ?
C337 N313 Zn12 146.4(19) . . ?
C308 N302 C306 115.4(14) . . ?
C350 N318 Zn36 119.0(12) . . ?
C350 N318 Zn46 123.8(12) . . ?
C354 N318 Zn36 123.7(15) . . ?
C354 N318 C350 117.2(16) . . ?
C354 N318 Zn46 118.8(15) . . ?
C355 N319 Zn36 121.2(11) . . ?
C355 N319 Zn46 117.0(11) . . ?
C359 N319 Zn36 122.8(12) . . ?
C359 N319 C355 115.9(14) . . ?
C359 N319 Zn46 126.6(12) . . ?
C343 N315 C342 112.9(16) . . ?
C365 N323 Zn31 125.4(12) . 1_566 ?
C365 N323 C366 120.6(15) . . ?
C365 N323 Zn41 112.8(15) . 1_566 ?
C366 N323 Zn31 113.9(12) . 1_566 ?
C366 N323 Zn41 126.0(16) . 1_566 ?
C348 N317 Zn45 118.4(16) . . ?
C348 N317 Zn35 127.2(16) . . ?
C347 N317 Zn45 124.7(15) . . ?
C347 N317 C348 116.7(17) . . ?
C347 N317 Zn35 115.0(14) . . ?
C351 C352 C344 119.3(16) . . ?
C353 C352 C344 121.4(14) . . ?
C353 C352 C351 119.2(16) . . ?
N316 C343 C345 114.8(16) . . ?
N315 C343 N316 126.9(15) . . ?
N315 C343 C345 118.1(15) . . ?
N309 C325 N310 125.4(11) . . ?
N309 C325 C327 116.7(12) . . ?
N310 C325 C327 117.8(11) . . ?
N308 C326 C334 116.8(12) . . ?
N310 C326 N308 125.9(13) . . ?
N310 C326 C334 117.3(12) . . ?
N304 C307 C309 116.6(15) . . ?
N303 C307 N304 126.5(13) . . ?
N303 C307 C309 116.9(13) . . ?
C322 C321 C324 122.8(13) . . ?
C320 C321 C324 120.2(13) . . ?
C320 C321 C322 116.9(13) . . ?
N316 C344 C352 115.9(16) . . ?
N314 C344 N316 126.0(16) . . ?
N314 C344 C352 117.9(14) . . ?
N309 C324 N308 124.9(12) . . ?
N309 C324 C321 118.5(12) . . ?
N308 C324 C321 116.6(12) . . ?
C313 C309 C307 121.2(14) . . ?
C310 C309 C307 122.3(16) . . ?
C310 C309 C313 116.5(15) . . ?
N304 C308 C316 118.2(15) . . ?
N302 C308 N304 124.4(14) . . ?
N302 C308 C316 117.3(14) . . ?
C309 C313 H313 118.6 . . ?
C312 C313 C309 122.7(16) . . ?
C312 C313 H313 118.6 . . ?
C338 C339 C342 120.5(15) . . ?
C338 C339 C340 118.6(19) . . ?
C340 C339 C342 120.9(17) . . ?
N312 C336 H336 118.4 . . ?
N312 C336 C335 123.2(15) . . ?
C335 C336 H336 118.4 . . ?
C349 C345 C343 123.1(16) . . ?
C349 C345 C346 118.1(17) . . ?
C346 C345 C343 118.7(19) . . ?
C335 C334 C326 122.7(12) . . ?
C333 C334 C326 121.3(13) . . ?
C333 C334 C335 115.8(13) . . ?
N317 C348 H348 118.3 . . ?
N317 C348 C349 123(2) . . ?
C349 C348 H348 118.3 . . ?
N307 C319 H319 117.6 . . ?
N307 C319 C320 124.7(17) . . ?
C320 C319 H319 117.6 . . ?
C331 C327 C325 119.8(13) . . ?
C328 C327 C325 121.8(13) . . ?
C328 C327 C331 118.3(13) . . ?
C327 C331 H331 120.9 . . ?
C327 C331 C330 118.3(13) . . ?
C330 C331 H331 120.9 . . ?
C336 C335 C334 119.4(14) . . ?
C336 C335 H335 120.3 . . ?
C334 C335 H335 120.3 . . ?
C302 C303 C306 122.2(18) . . ?
C302 C303 C304 115.9(19) . . ?
C304 C303 C306 121.9(18) . . ?
C317 C316 C308 121.6(16) . . ?
C317 C316 C415 101(2) . . ?
C317 C316 C315 117.2(17) . . ?
C415 C316 C308 121.7(19) . . ?
C315 C316 C308 120.7(18) . . ?
C364 C363 C361 121.7(14) . . ?
C367 C363 C361 122.6(14) . . ?
C367 C363 C364 115.6(15) . . ?
N322 C362 C370 114.2(14) . . ?
N320 C362 N322 126.7(13) . . ?
N320 C362 C370 119.1(14) . . ?
N321 C361 N322 125.4(13) . . ?
N321 C361 C363 120.9(14) . . ?
N322 C361 C363 113.7(13) . . ?
C301 N301 Zn31 123.8(15) . . ?
C301 N301 Zn41 113.5(17) . . ?
C305 N301 Zn31 116.6(16) . . ?
C305 N301 C301 119.4(19) . . ?
C305 N301 Zn41 126.8(18) . . ?
N321 C360 N320 126.8(16) . . ?
N321 C360 C357 118.1(14) . . ?
N320 C360 C357 115.1(14) . . ?
C321 C322 H322 119.4 . . ?
C323 C322 C321 121.2(15) . . ?
C323 C322 H322 119.4 . . ?
N318 C350 H350 117.1 . . ?
N318 C350 C351 125.8(19) . . ?
C351 C350 H350 117.1 . . ?
N305 C312 C313 119.6(18) . . ?
N305 C312 H312 120.2 . . ?
C313 C312 H312 120.2 . . ?
C321 C320 C319 118.1(14) . . ?
C321 C320 H320 121.0 . . ?
C319 C320 H320 121.0 . . ?
C369 C370 C362 120.1(15) . . ?
C369 C370 C371 121.4(15) . . ?
C371 C370 C362 118.4(14) . . ?
C309 C310 H310 119.4 . . ?
C309 C310 C311 121.2(19) . . ?
C311 C310 H310 119.4 . . ?
C345 C349 C348 118.5(18) . . ?
C345 C349 H349 120.7 . . ?
C348 C349 H349 120.7 . . ?
C356 C357 C360 119.0(16) . . ?
C356 C357 C358 118.5(16) . . ?
C358 C357 C360 122.5(15) . . ?
C8A O2A C14A 117(2) . . ?
N303 C306 N302 125.0(17) . . ?
N303 C306 C303 117.6(16) . . ?
N302 C306 C303 117.4(16) . . ?
C363 C364 H364 119.6 . . ?
C363 C364 C365 120.8(17) . . ?
C365 C364 H364 119.6 . . ?
C352 C351 C350 116.6(19) . . ?
C352 C351 H351 121.7 . . ?
C350 C351 H351 121.7 . . ?
C327 C328 H328 119.9 . . ?
C327 C328 C329 120.2(14) . . ?
C329 C328 H328 119.9 . . ?
N319 C355 H355 118.4 . . ?
N319 C355 C356 123.3(15) . . ?
C356 C355 H355 118.4 . . ?
C370 C369 H369 121.5 . . ?
C370 C369 C368 116.9(16) . . ?
C368 C369 H369 121.5 . . ?
N319 C359 H359 118.2 . . ?
N319 C359 C358 123.6(17) . . ?
C358 C359 H359 118.2 . . ?
N311 C329 C328 123.2(16) . . ?
N311 C329 H329 118.4 . . ?
C328 C329 H329 118.4 . . ?
N307 C323 C322 121.3(16) . . ?
N307 C323 H323 119.4 . . ?
C322 C323 H323 119.4 . . ?
N318 C354 H354 119.3 . . ?
N318 C354 C353 121(2) . . ?
C353 C354 H354 119.3 . . ?
C12A O3A C15A 120(2) . . ?
N314 C342 N315 127.5(19) . . ?
N314 C342 C339 116.1(16) . . ?
N315 C342 C339 116.4(16) . . ?
C334 C333 H333 119.5 . . ?
C334 C333 C332 121.0(14) . . ?
C332 C333 H333 119.5 . . ?
C357 C356 C355 117.5(16) . . ?
C357 C356 H356 121.2 . . ?
C355 C356 H356 121.2 . . ?
C352 C353 C354 119.4(18) . . ?
C352 C353 H353 120.3 . . ?
C354 C353 H353 120.3 . . ?
N312 C332 C333 121.8(15) . . ?
N312 C332 H332 119.1 . . ?
C333 C332 H332 119.1 . . ?
N323 C365 C364 120.8(16) . . ?
N323 C365 H365 119.6 . . ?
C364 C365 H365 119.6 . . ?
C357 C358 H358 119.5 . . ?
C359 C358 C357 121.1(16) . . ?
C359 C358 H358 119.5 . . ?
N324 C368 C369 123.7(16) . . ?
N324 C368 H368 118.1 . . ?
C369 C368 H368 118.1 . . ?
N311 C330 C331 123.5(13) . . ?
N311 C330 H330 118.3 . . ?
C331 C330 H330 118.3 . . ?
N313 C341 H341 117.4 . . ?
N313 C341 C340 125(2) . . ?
C340 C341 H341 117.4 . . ?
C339 C338 H338 120.2 . . ?
C339 C338 C337 119.6(18) . . ?
C337 C338 H338 120.2 . . ?
C363 C367 H367 119.3 . . ?
C363 C367 C366 121.4(17) . . ?
C366 C367 H367 119.3 . . ?
N301 C301 H301 119.2 . . ?
N301 C301 C302 121.7(19) . . ?
C302 C301 H301 119.2 . . ?
N305 C311 C310 120.2(17) . . ?
N305 C311 H311 119.9 . . ?
C310 C311 H311 119.9 . . ?
C316 C317 H317 118.6 . . ?
C316 C317 C318 122.7(18) . . ?
C318 C317 H317 118.6 . . ?
N323 C366 C367 120.5(16) . . ?
N323 C366 H366 119.7 . . ?
C367 C366 H366 119.7 . . ?
C13A O1A H1A 109.5 . . ?
N306 C318 C317 119(2) . . ?
N306 C318 H318 120.3 . . ?
C317 C318 H318 120.3 . . ?
C339 C340 C341 117(2) . . ?
C339 C340 H340 121.4 . . ?
C341 C340 H340 121.4 . . ?
O3A C12A C7A 118.5(10) . . ?
O3A C12A C11A 121.3(11) . . ?
C11A C12A C7A 120.0(10) . . ?
N313 C337 C338 122.2(19) . . ?
N313 C337 H337 118.9 . . ?
C338 C337 H337 118.9 . . ?
C303 C302 C301 121(2) . . ?
C303 C302 H302 119.6 . . ?
C301 C302 H302 119.6 . . ?
C12A C7A C4A 119.8(12) . . ?
C8A C7A C12A 119.7(10) . . ?
C8A C7A C4A 120.4(12) . . ?
N317 C347 H347 117.6 . . ?
N317 C347 C346 125(2) . . ?
C346 C347 H347 117.6 . . ?
C5A C4A C7A 122.3(13) . . ?
C5A C4A C3A 120.0 . . ?
C3A C4A C7A 117.6(13) . . ?
C4A C5A C13A 119.2(14) . . ?
C6A C5A C4A 120.0 . . ?
C6A C5A C13A 120.7(14) . . ?
C5A C6A H6A 120.0 . . ?
C1A C6A C5A 120.0 . . ?
C1A C6A H6A 120.0 . . ?
C6A C1A H1AA 120.0 . . ?
C6A C1A C2A 120.0 . . ?
C2A C1A H1AA 120.0 . . ?
C1A C2A H2A 120.0 . . ?
C3A C2A C1A 120.0 . . ?
C3A C2A H2A 120.0 . . ?
C4A C3A H3A 120.0 . . ?
C2A C3A C4A 120.0 . . ?
C2A C3A H3A 120.0 . . ?
N324 C472 H472 120.0 . . ?
N324 C472 C371 120(6) . . ?
C371 C472 H472 120.0 . . ?
C12A C11A H11A 120.1 . . ?
C12A C11A C10A 119.8(10) . . ?
C10A C11A H11A 120.1 . . ?
N301 C305 H305 120.1 . . ?
N301 C305 C304 120(2) . . ?
C304 C305 H305 120.1 . . ?
C7A C8A O2A 115.0(13) . . ?
C7A C8A C9A 120.0(10) . . ?
C9A C8A O2A 125.0(14) . . ?
C345 C346 C347 118(2) . . ?
C345 C346 H346 121.1 . . ?
C347 C346 H346 121.1 . . ?
C11A C10A H10A 119.8 . . ?
C9A C10A C11A 120.3(10) . . ?
C9A C10A H10A 119.8 . . ?
C303 C304 H304 118.8 . . ?
C305 C304 C303 122(2) . . ?
C305 C304 H304 118.8 . . ?
C8A C9A H9A 120.1 . . ?
C10A C9A C8A 119.9(10) . . ?
C10A C9A H9A 120.1 . . ?
O2A C14A H14A 109.5 . . ?
O2A C14A H14B 109.5 . . ?
O2A C14A H14C 109.5 . . ?
H14A C14A H14B 109.5 . . ?
H14A C14A H14C 109.5 . . ?
H14B C14A H14C 109.5 . . ?
C316 C415 H415 121.5 . . ?
C414 C415 C316 117(3) . . ?
C414 C415 H415 121.5 . . ?
O1A C13A C5A 112.8(19) . . ?
O1A C13A H13A 109.0 . . ?
O1A C13A H13B 109.0 . . ?
C5A C13A H13A 109.0 . . ?
C5A C13A H13B 109.0 . . ?
H13A C13A H13B 107.8 . . ?
O3A C15A H15A 109.5 . . ?
O3A C15A H15B 109.5 . . ?
O3A C15A H15C 109.5 . . ?
H15A C15A H15B 109.5 . . ?
H15A C15A H15C 109.5 . . ?
H15B C15A H15C 109.5 . . ?
N305 Zn43 N311 106.1(7) 4_656 . ?
N305 Zn43 I406 116.9(7) 4_656 . ?
N305 Zn43 I405 106.7(7) 4_656 . ?
N311 Zn43 I406 100.8(7) . . ?
N311 Zn43 I405 104.3(7) . . ?
I406 Zn43 I405 120.2(7) . . ?
N318 Zn46 N319 102.9(8) . . ?
N318 Zn46 I411 110.3(7) . . ?
N318 Zn46 I412 108.9(7) . . ?
N319 Zn46 I411 99.7(6) . . ?
N319 Zn46 I412 107.0(7) . . ?
I412 Zn46 I411 125.4(6) . . ?
N324 Zn35 N317 101.4(7) 4_565 . ?
N324 Zn35 I309 111.3(7) 4_565 . ?
N324 Zn35 I310 105.2(6) 4_565 . ?
N317 Zn35 I309 105.0(7) . . ?
N317 Zn35 I310 103.9(8) . . ?
I310 Zn35 I309 127.1(5) . . ?
N307 Zn32 N306 102.9(6) . . ?
N307 Zn32 I303 108.7(5) . . ?
N307 Zn32 I304 104.4(6) . . ?
N306 Zn32 I303 108.6(5) . . ?
N306 Zn32 I304 104.7(5) . . ?
I303 Zn32 I304 125.4(4) . . ?
N323 Zn41 I401 113.5(13) 1_544 . ?
N323 Zn41 I402 101.7(12) 1_544 . ?
N301 Zn41 N323 105.3(12) . 1_544 ?
N301 Zn41 I401 115.2(13) . . ?
N301 Zn41 I402 99.6(14) . . ?
I402 Zn41 I401 119.5(10) . . ?
N306 C414 C415 121(3) . . ?
N306 C414 H414 119.4 . . ?
C415 C414 H414 119.4 . . ?
N306 C314 H314 118.8 . . ?
N306 C314 C315 122(2) . . ?
C315 C314 H314 118.8 . . ?
C316 C315 H315 121.9 . . ?
C314 C315 C316 116(2) . . ?
C314 C315 H315 121.9 . . ?
N307 Zn42 I404 105.9(7) . . ?
N307 Zn42 I403 108.3(7) . . ?
N306 Zn42 N307 103.1(7) . . ?
N306 Zn42 I404 109.2(7) . . ?
N306 Zn42 I403 104.3(6) . . ?
I403 Zn42 I404 124.1(6) . . ?
N312 Zn34 I307 108.5(5) . . ?
N312 Zn34 I308 107.1(5) . . ?
N313 Zn34 N312 102.6(6) . . ?
N313 Zn34 I307 107.0(5) . . ?
N313 Zn34 I308 109.2(5) . . ?
I308 Zn34 I307 120.9(3) . . ?
N324 C372 H372 118.2 . . ?
N324 C372 C371 124(2) . . ?
C371 C372 H372 118.2 . . ?
C370 C371 C472 113(5) . . ?
C370 C371 C372 115.1(18) . . ?
C370 C371 H371 123.7 . . ?
C472 C371 H371 123.7 . . ?
H81A C810 H81B 107.8 . . ?
C811 C810 H81A 109.0 . . ?
C811 C810 H81B 109.0 . . ?
C811 C810 C809 113(2) . . ?
C809 C810 H81A 109.0 . . ?
C809 C810 H81B 109.0 . . ?
C810 C811 H81C 108.8 . . ?
C810 C811 H81D 108.8 . . ?
C810 C811 C812 114.0(19) . . ?
H81C C811 H81D 107.7 . . ?
C812 C811 H81C 108.8 . . ?
C812 C811 H81D 108.8 . . ?
C811 C812 H81E 108.9 . . ?
C811 C812 H81F 108.9 . . ?
C811 C812 C807 113.4(19) . . ?
H81E C812 H81F 107.7 . . ?
C807 C812 H81E 108.9 . . ?
C807 C812 H81F 108.9 . . ?
C812 C807 H80A 109.0 . . ?
C812 C807 H80B 109.0 . . ?
H80A C807 H80B 107.8 . . ?
C808 C807 C812 113.1(19) . . ?
C808 C807 H80A 109.0 . . ?
C808 C807 H80B 109.0 . . ?
C807 C808 H80C 109.1 . . ?
C807 C808 H80D 109.1 . . ?
C807 C808 C809 112.3(19) . . ?
H80C C808 H80D 107.9 . . ?
C809 C808 H80C 109.1 . . ?
C809 C808 H80D 109.1 . . ?
C810 C809 C808 111.6(18) . . ?
C810 C809 H80E 109.3 . . ?
C810 C809 H80F 109.3 . . ?
C808 C809 H80E 109.3 . . ?
C808 C809 H80F 109.3 . . ?
H80E C809 H80F 108.0 . . ?
C5B C4B C3B 120.0 . . ?
C5B C4B C7B 121.1(16) . . ?
C3B C4B C7B 118.7(16) . . ?
C4B C5B C13B 120.7(16) . . ?
C6B C5B C4B 120.0 . . ?
C6B C5B C13B 119.3(16) . . ?
C5B C6B H6B 120.0 . . ?
C5B C6B C1B 120.0 . . ?
C1B C6B H6B 120.0 . . ?
C6B C1B H1B 120.0 . . ?
C2B C1B C6B 120.0 . . ?
C2B C1B H1B 120.0 . . ?
C1B C2B H2B 120.0 . . ?
C1B C2B C3B 120.0 . . ?
C3B C2B H2B 120.0 . . ?
C4B C3B H3B 120.0 . . ?
C2B C3B C4B 120.0 . . ?
C2B C3B H3B 120.0 . . ?
C8B C7B C4B 119.2(16) . . ?
C8B C7B C12B 120.0 . . ?
C12B C7B C4B 120.1(16) . . ?
C7B C8B C9B 120.0 . . ?
O2B C8B C7B 116(5) . . ?
O2B C8B C9B 124(5) . . ?
C8B C9B H9B 120.0 . . ?
C10B C9B C8B 120.0 . . ?
C10B C9B H9B 120.0 . . ?
C9B C10B H10B 120.0 . . ?
C9B C10B C11B 120.00(6) . . ?
C11B C10B H10B 120.0 . . ?
C10B C11B H11B 120.0 . . ?
C12B C11B C10B 120.0 . . ?
C12B C11B H11B 120.0 . . ?
C11B C12B C7B 120.0 . . ?
O3B C12B C7B 121(4) . . ?
O3B C12B C11B 119(4) . . ?
C12B O3B C15B 117(3) . . ?
C8B O2B C14B 117(8) . . ?
H81G C816 H81H 108.1 . . ?
C815 C816 H81G 109.6 . . ?
C815 C816 H81H 109.6 . . ?
C815 C816 C817 110(2) . . ?
C817 C816 H81G 109.6 . . ?
C817 C816 H81H 109.6 . . ?
C816 C815 H81I 109.3 . . ?
C816 C815 H81J 109.3 . . ?
H81I C815 H81J 107.9 . . ?
C814 C815 C816 112(2) . . ?
C814 C815 H81I 109.3 . . ?
C814 C815 H81J 109.3 . . ?
C815 C814 H81K 109.3 . . ?
C815 C814 H81L 109.3 . . ?
H81K C814 H81L 107.9 . . ?
C813 C814 C815 112(2) . . ?
C813 C814 H81K 109.3 . . ?
C813 C814 H81L 109.3 . . ?
C814 C813 H81M 109.3 . . ?
C814 C813 H81N 109.3 . . ?
C814 C813 C818 112(2) . . ?
H81M C813 H81N 108.0 . . ?
C818 C813 H81M 109.3 . . ?
C818 C813 H81N 109.3 . . ?
C813 C818 H81O 109.4 . . ?
C813 C818 H81P 109.4 . . ?
C813 C818 C817 111(2) . . ?
H81O C818 H81P 108.0 . . ?
C817 C818 H81O 109.4 . . ?
C817 C818 H81P 109.4 . . ?
C816 C817 C818 111(2) . . ?
C816 C817 H81Q 109.5 . . ?
C816 C817 H81R 109.5 . . ?
C818 C817 H81Q 109.5 . . ?
C818 C817 H81R 109.5 . . ?
H81Q C817 H81R 108.1 . . ?
N312 Zn12 N313 82.0(19) . . ?
N312 Zn12 I1 90(2) . . ?
N313 Zn12 I1 80.0(19) . . ?
I7 Zn12 N312 130(3) . . ?
I7 Zn12 N313 138(3) . . ?
I7 Zn12 I1 120(3) . . ?
O2B C14B H14D 109.5 . . ?
O2B C14B H14E 109.5 . . ?
O2B C14B H14F 109.5 . . ?
H14D C14B H14E 109.5 . . ?
H14D C14B H14F 109.5 . . ?
H14E C14B H14F 109.5 . . ?
O3B C15B H15D 109.5 . . ?
O3B C15B H15E 109.5 . . ?
O3B C15B H15F 109.5 . . ?
H15D C15B H15E 109.5 . . ?
H15D C15B H15F 109.5 . . ?
H15E C15B H15F 109.5 . . ?
H80G C802 H80H 107.9 . . ?
C803 C802 H80G 109.3 . . ?
C803 C802 H80H 109.3 . . ?
C803 C802 C801 112(2) . . ?
C801 C802 H80G 109.3 . . ?
C801 C802 H80H 109.3 . . ?
C802 C803 H80I 109.1 . . ?
C802 C803 H80J 109.1 . . ?
C802 C803 C804 112.5(19) . . ?
H80I C803 H80J 107.8 . . ?
C804 C803 H80I 109.1 . . ?
C804 C803 H80J 109.1 . . ?
C803 C804 H80K 109.0 . . ?
C803 C804 H80L 109.0 . . ?
C803 C804 C805 112.9(19) . . ?
H80K C804 H80L 107.8 . . ?
C805 C804 H80K 109.0 . . ?
C805 C804 H80L 109.0 . . ?
C804 C805 H80M 109.2 . . ?
C804 C805 H80N 109.2 . . ?
C804 C805 C806 112.2(18) . . ?
H80M C805 H80N 107.9 . . ?
C806 C805 H80M 109.2 . . ?
C806 C805 H80N 109.2 . . ?
C805 C806 H80O 109.4 . . ?
C805 C806 H80P 109.4 . . ?
C805 C806 C801 111.2(18) . . ?
H80O C806 H80P 108.0 . . ?
C801 C806 H80O 109.4 . . ?
C801 C806 H80P 109.4 . . ?
C802 C801 C806 111.5(19) . . ?
C802 C801 H80Q 109.3 . . ?
C802 C801 H80R 109.3 . . ?
C806 C801 H80Q 109.3 . . ?
C806 C801 H80R 109.3 . . ?
H80Q C801 H80R 108.0 . . ?
C13B O1B H1BA 109.5 . . ?
C5B C13B H13C 109.4 . . ?
C5B C13B H13D 109.4 . . ?
O1B C13B C5B 111(3) . . ?
O1B C13B H13C 109.4 . . ?
O1B C13B H13D 109.4 . . ?
H13C C13B H13D 108.0 . . ?

loop_
_geom_bond_atom_site_label_1
_geom_bond_atom_site_label_2
_geom_bond_distance
_geom_bond_site_symmetry_2
_geom_bond_publ_flag
I311 Zn36 2.535(7) . ?
I306 Zn33 2.500(9) . ?
I301 Zn31 2.491(7) . ?
I305 Zn33 2.517(9) . ?
I410 Zn45 2.487(12) . ?
I302 Zn31 2.547(6) . ?
I408 Zn44 2.558(12) . ?
I407 Zn44 2.552(11) . ?
I312 Zn36 2.529(6) . ?
I409 Zn45 2.553(13) . ?
Zn33 N305 2.209(17) 4_656 ?
Zn33 N311 2.059(14) . ?
Zn36 N318 2.042(16) . ?
Zn36 N319 2.066(15) . ?
Zn45 N324 2.22(2) 4_565 ?
Zn45 N317 2.046(19) . ?
Zn44 N312 2.118(19) . ?
Zn44 N313 2.050(19) . ?
Zn31 N323 2.102(16) 1_544 ?
Zn31 N301 2.080(19) . ?
N309 C325 1.319(17) . ?
N309 C324 1.324(17) . ?
N316 C343 1.36(2) . ?
N316 C344 1.358(19) . ?
N308 C326 1.345(17) . ?
N308 C324 1.345(17) . ?
N310 C325 1.342(17) . ?
N310 C326 1.333(17) . ?
N304 C307 1.349(19) . ?
N304 C308 1.353(19) . ?
N305 C312 1.36(2) . ?
N305 C311 1.32(3) . ?
N305 Zn43 1.91(2) 4 ?
N314 C344 1.33(2) . ?
N314 C342 1.33(2) . ?
N311 C329 1.32(2) . ?
N311 C330 1.339(19) . ?
N311 Zn43 2.051(15) . ?
N321 C361 1.330(19) . ?
N321 C360 1.33(2) . ?
N322 C362 1.373(19) . ?
N322 C361 1.34(2) . ?
N320 C362 1.30(2) . ?
N320 C360 1.328(19) . ?
N312 C336 1.312(19) . ?
N312 C332 1.30(2) . ?
N312 Zn34 2.092(15) . ?
N312 Zn12 2.32(6) . ?
N307 C319 1.32(2) . ?
N307 C323 1.36(2) . ?
N307 Zn32 2.040(13) . ?
N307 Zn42 2.063(15) . ?
N303 C307 1.32(2) . ?
N303 C306 1.33(2) . ?
N324 C368 1.318(19) . ?
N324 C472 1.33(3) . ?
N324 Zn35 2.001(18) 4_666 ?
N324 C372 1.33(2) . ?
N306 C318 1.28(2) . ?
N306 Zn32 2.065(16) . ?
N306 C414 1.34(3) . ?
N306 C314 1.34(3) . ?
N306 Zn42 2.036(18) . ?
N313 C341 1.26(2) . ?
N313 C337 1.34(2) . ?
N313 Zn34 2.036(16) . ?
N313 Zn12 2.58(6) . ?
N302 C308 1.33(2) . ?
N302 C306 1.35(2) . ?
N318 C350 1.33(3) . ?
N318 C354 1.31(2) . ?
N318 Zn46 2.029(18) . ?
N319 C355 1.37(2) . ?
N319 C359 1.33(2) . ?
N319 Zn46 2.054(17) . ?
N315 C343 1.33(2) . ?
N315 C342 1.34(2) . ?
N323 C365 1.27(2) . ?
N323 C366 1.35(2) . ?
N323 Zn41 2.08(2) 1_566 ?
N317 C348 1.29(2) . ?
N317 C347 1.29(3) . ?
N317 Zn35 2.066(17) . ?
C352 C344 1.48(2) . ?
C352 C351 1.38(2) . ?
C352 C353 1.37(3) . ?
C343 C345 1.49(2) . ?
C325 C327 1.492(17) . ?
C326 C334 1.492(18) . ?
C307 C309 1.487(19) . ?
C321 C324 1.444(17) . ?
C321 C322 1.398(19) . ?
C321 C320 1.39(2) . ?
C309 C313 1.37(2) . ?
C309 C310 1.34(2) . ?
C308 C316 1.44(2) . ?
C313 H313 0.9500 . ?
C313 C312 1.36(2) . ?
C339 C342 1.51(3) . ?
C339 C338 1.35(3) . ?
C339 C340 1.36(2) . ?
C336 H336 0.9500 . ?
C336 C335 1.36(2) . ?
C345 C349 1.34(3) . ?
C345 C346 1.36(3) . ?
C334 C335 1.39(2) . ?
C334 C333 1.37(2) . ?
C348 H348 0.9500 . ?
C348 C349 1.44(2) . ?
C319 H319 0.9500 . ?
C319 C320 1.40(2) . ?
C327 C331 1.364(19) . ?
C327 C328 1.36(2) . ?
C331 H331 0.9500 . ?
C331 C330 1.39(2) . ?
C335 H335 0.9500 . ?
C303 C306 1.48(3) . ?
C303 C302 1.36(3) . ?
C303 C304 1.39(3) . ?
C316 C317 1.32(3) . ?
C316 C415 1.43(3) . ?
C316 C315 1.43(3) . ?
C363 C361 1.477(19) . ?
C363 C364 1.38(2) . ?
C363 C367 1.36(2) . ?
C362 C370 1.50(2) . ?
N301 C301 1.35(3) . ?
N301 C305 1.32(3) . ?
N301 Zn41 1.99(3) . ?
C360 C357 1.50(2) . ?
C322 H322 0.9500 . ?
C322 C323 1.38(2) . ?
C350 H350 0.9500 . ?
C350 C351 1.39(3) . ?
C312 H312 0.9500 . ?
C320 H320 0.9500 . ?
C370 C369 1.37(2) . ?
C370 C371 1.40(2) . ?
C310 H310 0.9500 . ?
C310 C311 1.41(2) . ?
C349 H349 0.9500 . ?
C357 C356 1.37(2) . ?
C357 C358 1.38(2) . ?
O2A C8A 1.39(3) . ?
O2A C14A 1.43(3) . ?
C364 H364 0.9500 . ?
C364 C365 1.43(2) . ?
C351 H351 0.9500 . ?
C328 H328 0.9500 . ?
C328 C329 1.38(2) . ?
C355 H355 0.9500 . ?
C355 C356 1.41(2) . ?
C369 H369 0.9500 . ?
C369 C368 1.41(2) . ?
C359 H359 0.9500 . ?
C359 C358 1.34(2) . ?
C329 H329 0.9500 . ?
C323 H323 0.9500 . ?
C354 H354 0.9500 . ?
C354 C353 1.43(2) . ?
O3A C12A 1.35(3) . ?
O3A C15A 1.42(3) . ?
C333 H333 0.9500 . ?
C333 C332 1.37(2) . ?
C356 H356 0.9500 . ?
C353 H353 0.9500 . ?
C332 H332 0.9500 . ?
C365 H365 0.9500 . ?
C358 H358 0.9500 . ?
C368 H368 0.9500 . ?
C330 H330 0.9500 . ?
C341 H341 0.9500 . ?
C341 C340 1.41(3) . ?
C338 H338 0.9500 . ?
C338 C337 1.38(3) . ?
C367 H367 0.9500 . ?
C367 C366 1.39(2) . ?
C301 H301 0.9500 . ?
C301 C302 1.37(3) . ?
C311 H311 0.9500 . ?
C317 H317 0.9500 . ?
C317 C318 1.44(3) . ?
C366 H366 0.9500 . ?
O1A H1A 0.8400 . ?
O1A C13A 1.40(3) . ?
C318 H318 0.9500 . ?
C340 H340 0.9500 . ?
C12A C7A 1.391(16) . ?
C12A C11A 1.381(16) . ?
C337 H337 0.9500 . ?
C302 H302 0.9500 . ?
C7A C4A 1.508(18) . ?
C7A C8A 1.382(15) . ?
C347 H347 0.9500 . ?
C347 C346 1.41(3) . ?
C4A C5A 1.3900 . ?
C4A C3A 1.3900 . ?
C5A C6A 1.3900 . ?
C5A C13A 1.519(18) . ?
C6A H6A 0.9500 . ?
C6A C1A 1.3900 . ?
C1A H1AA 0.9500 . ?
C1A C2A 1.3900 . ?
C2A H2A 0.9500 . ?
C2A C3A 1.3900 . ?
C3A H3A 0.9500 . ?
C472 H472 0.9500 . ?
C472 C371 1.46(8) . ?
C11A H11A 0.9500 . ?
C11A C10A 1.382(16) . ?
C305 H305 0.9500 . ?
C305 C304 1.37(3) . ?
C8A C9A 1.389(16) . ?
C346 H346 0.9500 . ?
C10A H10A 0.9500 . ?
C10A C9A 1.380(16) . ?
C304 H304 0.9500 . ?
C9A H9A 0.9500 . ?
C14A H14A 0.9800 . ?
C14A H14B 0.9800 . ?
C14A H14C 0.9800 . ?
C415 H415 0.9500 . ?
C415 C414 1.42(3) . ?
C13A H13A 0.9900 . ?
C13A H13B 0.9900 . ?
C15A H15A 0.9800 . ?
C15A H15B 0.9800 . ?
C15A H15C 0.9800 . ?
Zn43 I406 2.542(12) . ?
Zn43 I405 2.577(10) . ?
I411 Zn46 2.538(12) . ?
Zn46 I412 2.512(13) . ?
I309 Zn35 2.575(9) . ?
Zn35 I310 2.516(9) . ?
Zn32 I303 2.539(7) . ?
Zn32 I304 2.546(6) . ?
I401 Zn41 2.59(3) . ?
I402 Zn41 2.48(3) . ?
C414 H414 0.9500 . ?
C314 H314 0.9500 . ?
C314 C315 1.42(3) . ?
C315 H315 0.9500 . ?
Zn42 I404 2.522(12) . ?
Zn42 I403 2.508(11) . ?
Zn34 I307 2.519(6) . ?
Zn34 I308 2.514(6) . ?
C372 H372 0.9500 . ?
C372 C371 1.41(2) . ?
C371 H371 0.9500 . ?
C810 H81A 0.9900 . ?
C810 H81B 0.9900 . ?
C810 C811 1.526(13) . ?
C810 C809 1.531(13) . ?
C811 H81C 0.9900 . ?
C811 H81D 0.9900 . ?
C811 C812 1.529(13) . ?
C812 H81E 0.9900 . ?
C812 H81F 0.9900 . ?
C812 C807 1.531(13) . ?
C807 H80A 0.9900 . ?
C807 H80B 0.9900 . ?
C807 C808 1.528(13) . ?
C808 H80C 0.9900 . ?
C808 H80D 0.9900 . ?
C808 C809 1.533(13) . ?
C809 H80E 0.9900 . ?
C809 H80F 0.9900 . ?
C4B C5B 1.3900 . ?
C4B C3B 1.3900 . ?
C4B C7B 1.50(2) . ?
C5B C6B 1.3900 . ?
C5B C13B 1.51(2) . ?
C6B H6B 0.9500 . ?
C6B C1B 1.3900 . ?
C1B H1B 0.9500 . ?
C1B C2B 1.3900 . ?
C2B H2B 0.9500 . ?
C2B C3B 1.3900 . ?
C3B H3B 0.9500 . ?
C7B C8B 1.3900 . ?
C7B C12B 1.3900 . ?
C8B C9B 1.3900 . ?
C8B O2B 1.37(2) . ?
C9B H9B 0.9500 . ?
C9B C10B 1.3900 . ?
C10B H10B 0.9500 . ?
C10B C11B 1.3900 . ?
C11B H11B 0.9500 . ?
C11B C12B 1.3900 . ?
C12B O3B 1.38(2) . ?
O3B C15B 1.44(2) . ?
O2B C14B 1.43(2) . ?
C816 H81G 0.9900 . ?
C816 H81H 0.9900 . ?
C816 C815 1.537(14) . ?
C816 C817 1.538(14) . ?
C815 H81I 0.9900 . ?
C815 H81J 0.9900 . ?
C815 C814 1.536(13) . ?
C814 H81K 0.9900 . ?
C814 H81L 0.9900 . ?
C814 C813 1.535(14) . ?
C813 H81M 0.9900 . ?
C813 H81N 0.9900 . ?
C813 C818 1.538(14) . ?
C818 H81O 0.9900 . ?
C818 H81P 0.9900 . ?
C818 C817 1.540(13) . ?
C817 H81Q 0.9900 . ?
C817 H81R 0.9900 . ?
I1 Zn12 2.69(7) . ?
I7 Zn12 2.23(7) . ?
C14B H14D 0.9800 . ?
C14B H14E 0.9800 . ?
C14B H14F 0.9800 . ?
C15B H15D 0.9800 . ?
C15B H15E 0.9800 . ?
C15B H15F 0.9800 . ?
C802 H80G 0.9900 . ?
C802 H80H 0.9900 . ?
C802 C803 1.530(13) . ?
C802 C801 1.535(13) . ?
C803 H80I 0.9900 . ?
C803 H80J 0.9900 . ?
C803 C804 1.531(13) . ?
C804 H80K 0.9900 . ?
C804 H80L 0.9900 . ?
C804 C805 1.534(13) . ?
C805 H80M 0.9900 . ?
C805 H80N 0.9900 . ?
C805 C806 1.535(13) . ?
C806 H80O 0.9900 . ?
C806 H80P 0.9900 . ?
C806 C801 1.536(13) . ?
C801 H80Q 0.9900 . ?
C801 H80R 0.9900 . ?
O1B H1BA 0.8400 . ?
O1B C13B 1.42(2) . ?
C13B H13C 0.9900 . ?
C13B H13D 0.9900 . ?

loop_
_geom_torsion_atom_site_label_1
_geom_torsion_atom_site_label_2
_geom_torsion_atom_site_label_3
_geom_torsion_atom_site_label_4
_geom_torsion
_geom_torsion_site_symmetry_1
_geom_torsion_site_symmetry_2
_geom_torsion_site_symmetry_3
_geom_torsion_site_symmetry_4
_geom_torsion_publ_flag
Zn33 N305 C312 C313 171.2(11) 4 . . . ?
Zn33 N305 C311 C310 -172.0(15) 4 . . . ?
Zn33 N311 C329 C328 173.4(18) . . . . ?
Zn33 N311 C330 C331 -172.1(16) . . . . ?
Zn36 N318 C350 C351 -173.3(13) . . . . ?
Zn36 N318 C354 C353 171.4(16) . . . . ?
Zn36 N319 C355 C356 174.3(19) . . . . ?
Zn36 N319 C359 C358 -171.7(18) . . . . ?
Zn45 N324 C368 C369 170.2(17) 4_666 . . . ?
Zn45 N324 C472 C371 170(13) 4_666 . . . ?
Zn45 N317 C348 C349 175.3(14) . . . . ?
Zn45 N317 C347 C346 -176(2) . . . . ?
Zn44 N312 C336 C335 -179.8(15) . . . . ?
Zn44 N312 C332 C333 -177.7(17) . . . . ?
Zn44 N313 C341 C340 177(2) . . . . ?
Zn44 N313 C337 C338 -176.4(17) . . . . ?
Zn31 N323 C365 C364 178.7(15) 1_566 . . . ?
Zn31 N323 C366 C367 -178.7(18) 1_566 . . . ?
Zn31 N301 C301 C302 -172.0(19) . . . . ?
Zn31 N301 C305 C304 174(3) . . . . ?
N309 C325 C327 C331 177.8(16) . . . . ?
N309 C325 C327 C328 0(2) . . . . ?
N316 C343 C345 C349 2(2) . . . . ?
N316 C343 C345 C346 179.8(17) . . . . ?
N308 C326 C334 C335 170.8(16) . . . . ?
N308 C326 C334 C333 -14(3) . . . . ?
N310 C325 C327 C331 1(2) . . . . ?
N310 C325 C327 C328 -176.9(17) . . . . ?
N310 C326 C334 C335 -8(3) . . . . ?
N310 C326 C334 C333 166.6(17) . . . . ?
N304 C307 C309 C313 10(2) . . . . ?
N304 C307 C309 C310 -168.9(15) . . . . ?
N304 C308 C316 C317 21(3) . . . . ?
N304 C308 C316 C415 151(3) . . . . ?
N304 C308 C316 C315 -152(2) . . . . ?
N321 C360 C357 C356 -1(3) . . . . ?
N321 C360 C357 C358 179(2) . . . . ?
N322 C362 C370 C369 179.6(19) . . . . ?
N322 C362 C370 C371 -2(3) . . . . ?
N320 C362 C370 C369 -1(3) . . . . ?
N320 C362 C370 C371 177(2) . . . . ?
N320 C360 C357 C356 176(2) . . . . ?
N320 C360 C357 C358 -4(3) . . . . ?
N312 C336 C335 C334 -3(3) . . . . ?
N307 C319 C320 C321 -3(3) . . . . ?
N303 C307 C309 C313 -169.9(14) . . . . ?
N303 C307 C309 C310 12(2) . . . . ?
N324 C472 C371 C370 35(22) . . . . ?
N324 C372 C371 C370 -15(9) . . . . ?
N306 C314 C315 C316 13(5) . . . . ?
N313 C341 C340 C339 4(4) . . . . ?
N302 C308 C316 C317 -161.5(19) . . . . ?
N302 C308 C316 C415 -31(4) . . . . ?
N302 C308 C316 C315 26(3) . . . . ?
N318 C350 C351 C352 2(3) . . . . ?
N318 C354 C353 C352 2(3) . . . . ?
N319 C355 C356 C357 -2(4) . . . . ?
N319 C359 C358 C357 -4(4) . . . . ?
N315 C343 C345 C349 -172.9(15) . . . . ?
N315 C343 C345 C346 5(2) . . . . ?
N317 C348 C349 C345 -4(3) . . . . ?
N317 C347 C346 C345 5(4) . . . . ?
C343 N316 C344 N314 3.7(19) . . . . ?
C343 N316 C344 C352 177.7(11) . . . . ?
C343 N315 C342 N314 -3(2) . . . . ?
C343 N315 C342 C339 179.4(12) . . . . ?
C343 C345 C349 C348 -175.4(14) . . . . ?
C343 C345 C346 C347 175(2) . . . . ?
C325 N309 C324 N308 2(2) . . . . ?
C325 N309 C324 C321 -176.4(15) . . . . ?
C325 N310 C326 N308 7(2) . . . . ?
C325 N310 C326 C334 -173.6(14) . . . . ?
C325 C327 C331 C330 -178.9(17) . . . . ?
C325 C327 C328 C329 179.7(18) . . . . ?
C326 N308 C324 N309 3(2) . . . . ?
C326 N308 C324 C321 -179.3(15) . . . . ?
C326 N310 C325 N309 -2(2) . . . . ?
C326 N310 C325 C327 174.1(14) . . . . ?
C326 C334 C335 C336 175.7(17) . . . . ?
C326 C334 C333 C332 -173.3(18) . . . . ?
C307 N304 C308 N302 -3(2) . . . . ?
C307 N304 C308 C316 174.7(14) . . . . ?
C307 N303 C306 N302 -2(3) . . . . ?
C307 N303 C306 C303 179.9(16) . . . . ?
C307 C309 C313 C312 -176.6(14) . . . . ?
C307 C309 C310 C311 175.9(17) . . . . ?
C321 C322 C323 N307 -6(3) . . . . ?
C344 N316 C343 N315 -2.1(19) . . . . ?
C344 N316 C343 C345 -176.5(11) . . . . ?
C344 N314 C342 N315 5(2) . . . . ?
C344 N314 C342 C339 -178.0(12) . . . . ?
C344 C352 C351 C350 177.3(14) . . . . ?
C344 C352 C353 C354 -179.1(16) . . . . ?
C324 N309 C325 N310 -2(2) . . . . ?
C324 N309 C325 C327 -178.2(14) . . . . ?
C324 N308 C326 N310 -7(3) . . . . ?
C324 N308 C326 C334 173.4(15) . . . . ?
C324 C321 C322 C323 180.0(19) . . . . ?
C324 C321 C320 C319 -175.9(16) . . . . ?
C309 C313 C312 N305 2(2) . . . . ?
C309 C310 C311 N305 -1(3) . . . . ?
C308 N304 C307 N303 5(2) . . . . ?
C308 N304 C307 C309 -174.6(13) . . . . ?
C308 N302 C306 N303 3(3) . . . . ?
C308 N302 C306 C303 -178.5(16) . . . . ?
C308 C316 C317 C318 -177(2) . . . . ?
C308 C316 C415 C414 173(4) . . . . ?
C308 C316 C315 C314 173(3) . . . . ?
C313 C309 C310 C311 -3(3) . . . . ?
C339 C338 C337 N313 -4(3) . . . . ?
C336 N312 C332 C333 0(3) . . . . ?
C334 C333 C332 N312 -3(3) . . . . ?
C348 N317 C347 C346 -1(4) . . . . ?
C319 N307 C323 C322 3(3) . . . . ?
C327 C331 C330 N311 -1(3) . . . . ?
C327 C328 C329 N311 0(4) . . . . ?
C331 C327 C328 C329 2(3) . . . . ?
C335 C334 C333 C332 2(3) . . . . ?
C316 C317 C318 N306 -5(4) . . . . ?
C316 C415 C414 N306 16(8) . . . . ?
C363 C364 C365 N323 3(3) . . . . ?
C363 C367 C366 N323 -2(4) . . . . ?
C362 N322 C361 N321 8(3) . . . . ?
C362 N322 C361 C363 -172.2(17) . . . . ?
C362 N320 C360 N321 2(3) . . . . ?
C362 N320 C360 C357 -174.8(18) . . . . ?
C362 C370 C369 C368 -178.8(19) . . . . ?
C362 C370 C371 C472 165(10) . . . . ?
C362 C370 C371 C372 -172(4) . . . . ?
C361 N321 C360 N320 1(3) . . . . ?
C361 N321 C360 C357 177.3(18) . . . . ?
C361 N322 C362 N320 -5(3) . . . . ?
C361 N322 C362 C370 174.0(17) . . . . ?
C361 C363 C364 C365 -178.2(19) . . . . ?
C361 C363 C367 C366 178(2) . . . . ?
N301 C301 C302 C303 -3(4) . . . . ?
N301 C305 C304 C303 0(5) . . . . ?
C360 N321 C361 N322 -6(3) . . . . ?
C360 N321 C361 C363 174.0(18) . . . . ?
C360 N320 C362 N322 0(3) . . . . ?
C360 N320 C362 C370 -178.5(17) . . . . ?
C360 C357 C356 C355 -177(2) . . . . ?
C360 C357 C358 C359 180(2) . . . . ?
C322 C321 C324 N309 174.0(17) . . . . ?
C322 C321 C324 N308 -4(3) . . . . ?
C322 C321 C320 C319 0(3) . . . . ?
C350 N318 C354 C353 -6(3) . . . . ?
C312 N305 C311 C310 5(3) . . . . ?
C320 C321 C324 N309 -10(3) . . . . ?
C320 C321 C324 N308 171.6(16) . . . . ?
C320 C321 C322 C323 4(3) . . . . ?
C370 C369 C368 N324 -5(3) . . . . ?
C310 C309 C313 C312 2(2) . . . . ?
C349 C345 C346 C347 -7(3) . . . . ?
O2A C8A C9A C10A 180(2) . . . . ?
C306 N303 C307 N304 -3(2) . . . . ?
C306 N303 C307 C309 176.8(14) . . . . ?
C306 N302 C308 N304 -1(2) . . . . ?
C306 N302 C308 C316 -178.4(16) . . . . ?
C306 C303 C302 C301 -177(2) . . . . ?
C306 C303 C304 C305 178(3) . . . . ?
C364 C363 C361 N321 -9(3) . . . . ?
C364 C363 C361 N322 171.1(19) . . . . ?
C364 C363 C367 C366 0(3) . . . . ?
C351 C352 C344 N316 175.4(13) . . . . ?
C351 C352 C344 N314 -10(2) . . . . ?
C351 C352 C353 C354 4(3) . . . . ?
C328 C327 C331 C330 -1(3) . . . . ?
C355 N319 C359 C358 4(3) . . . . ?
C369 C370 C371 C472 -16(10) . . . . ?
C369 C370 C371 C372 7(5) . . . . ?
C359 N319 C355 C356 -1(3) . . . . ?
C329 N311 C330 C331 3(3) . . . . ?
C323 N307 C319 C320 1(3) . . . . ?
C354 N318 C350 C351 4(3) . . . . ?
O3A C12A C7A C4A 0(3) . . . . ?
O3A C12A C7A C8A -178(2) . . . . ?
O3A C12A C11A C10A 178(2) . . . . ?
C342 N314 C344 N316 -5(2) . . . . ?
C342 N314 C344 C352 -178.9(12) . . . . ?
C342 N315 C343 N316 1.9(19) . . . . ?
C342 N315 C343 C345 176.2(12) . . . . ?
C342 C339 C338 C337 -178.0(18) . . . . ?
C342 C339 C340 C341 178(2) . . . . ?
C333 C334 C335 C336 0(3) . . . . ?
C356 C357 C358 C359 0(4) . . . . ?
C353 C352 C344 N316 -1(2) . . . . ?
C353 C352 C344 N314 173.3(16) . . . . ?
C353 C352 C351 C350 -6(2) . . . . ?
C332 N312 C336 C335 2(3) . . . . ?
C365 N323 C366 C367 5(3) . . . . ?
C358 C357 C356 C355 2(4) . . . . ?
C368 N324 C472 C371 -38(23) . . . . ?
C368 N324 C372 C371 13(10) . . . . ?
C330 N311 C329 C328 -2(3) . . . . ?
C341 N313 C337 C338 5(3) . . . . ?
C338 C339 C342 N314 161.4(17) . . . . ?
C338 C339 C342 N315 -21(2) . . . . ?
C338 C339 C340 C341 -3(3) . . . . ?
C367 C363 C361 N321 173(2) . . . . ?
C367 C363 C361 N322 -7(3) . . . . ?
C367 C363 C364 C365 0(3) . . . . ?
C301 N301 C305 C304 -3(5) . . . . ?
C311 N305 C312 C313 -5(2) . . . . ?
C317 C316 C415 C414 -49(5) . . . . ?
C317 C316 C315 C314 0(4) . . . . ?
C366 N323 C365 C364 -5(3) . . . . ?
C318 N306 C414 C415 28(6) . . . . ?
C318 N306 C314 C315 -23(4) . . . . ?
C340 C339 C342 N314 -20(2) . . . . ?
C340 C339 C342 N315 157.7(17) . . . . ?
C340 C339 C338 C337 3(3) . . . . ?
C12A C7A C4A C5A -70(3) . . . . ?
C12A C7A C4A C3A 106(2) . . . . ?
C12A C7A C8A O2A 177(2) . . . . ?
C12A C7A C8A C9A -2(4) . . . . ?
C12A C11A C10A C9A 3(4) . . . . ?
C337 N313 C341 C340 -4(4) . . . . ?
C302 C303 C306 N303 -17(3) . . . . ?
C302 C303 C306 N302 164(2) . . . . ?
C302 C303 C304 C305 1(4) . . . . ?
C7A C12A C11A C10A -6(4) . . . . ?
C7A C4A C5A C6A 176.5(15) . . . . ?
C7A C4A C5A C13A 0(2) . . . . ?
C7A C4A C3A C2A -176.7(14) . . . . ?
C7A C8A C9A C10A -1(4) . . . . ?
C347 N317 C348 C349 1(3) . . . . ?
C4A C7A C8A O2A -1(3) . . . . ?
C4A C7A C8A C9A 180(2) . . . . ?
C4A C5A C6A C1A 0.0 . . . . ?
C4A C5A C13A O1A -159.3(17) . . . . ?
C5A C4A C3A C2A 0.0 . . . . ?
C5A C6A C1A C2A 0.0 . . . . ?
C6A C5A C13A O1A 25(3) . . . . ?
C6A C1A C2A C3A 0.0 . . . . ?
C1A C2A C3A C4A 0.0 . . . . ?
C3A C4A C5A C6A 0.0 . . . . ?
C3A C4A C5A C13A -176(2) . . . . ?
C472 N324 C368 C369 23(12) . . . . ?
C11A C12A C7A C4A -176(2) . . . . ?
C11A C12A C7A C8A 6(4) . . . . ?
C11A C10A C9A C8A 1(4) . . . . ?
C305 N301 C301 C302 4(4) . . . . ?
C8A C7A C4A C5A 108(2) . . . . ?
C8A C7A C4A C3A -75(3) . . . . ?
C346 C345 C349 C348 7(3) . . . . ?
C304 C303 C306 N303 166(2) . . . . ?
C304 C303 C306 N302 -13(3) . . . . ?
C304 C303 C302 C301 0(4) . . . . ?
C14A O2A C8A C7A -174(2) . . . . ?
C14A O2A C8A C9A 5(4) . . . . ?
C415 C316 C317 C318 45(3) . . . . ?
C13A C5A C6A C1A 176(2) . . . . ?
C15A O3A C12A C7A -177(3) . . . . ?
C15A O3A C12A C11A -1(4) . . . . ?
Zn43 N305 C312 C313 169.2(12) 4 . . . ?
Zn43 N305 C311 C310 -170.1(16) 4 . . . ?
Zn43 N311 C329 C328 -180.0(17) . . . . ?
Zn43 N311 C330 C331 -179.1(17) . . . . ?
Zn46 N318 C350 C351 -172.6(13) . . . . ?
Zn46 N318 C354 C353 171.0(16) . . . . ?
Zn46 N319 C355 C356 172(2) . . . . ?
Zn46 N319 C359 C358 -168.1(18) . . . . ?
Zn35 N324 C368 C369 179.6(17) 4_666 . . . ?
Zn35 N324 C372 C371 -169(5) 4_666 . . . ?
Zn35 N317 C348 C349 168.3(13) . . . . ?
Zn35 N317 C347 C346 -171(2) . . . . ?
Zn32 N307 C319 C320 -174.1(14) . . . . ?
Zn32 N307 C323 C322 178.7(17) . . . . ?
Zn32 N306 C318 C317 179.8(17) . . . . ?
Zn32 N306 C414 C415 175(4) . . . . ?
Zn41 N323 C365 C364 -176.7(17) 1_566 . . . ?
Zn41 N323 C366 C367 175.2(19) 1_566 . . . ?
Zn41 N301 C301 C302 178(2) . . . . ?
Zn41 N301 C305 C304 -176(2) . . . . ?
C414 N306 C318 C317 -34(4) . . . . ?
C314 N306 C318 C317 18(3) . . . . ?
C315 C316 C317 C318 -4(4) . . . . ?
Zn42 N307 C319 C320 -174.5(15) . . . . ?
Zn42 N307 C323 C322 179.2(17) . . . . ?
Zn42 N306 C318 C317 -179.8(17) . . . . ?
Zn42 N306 C314 C315 174(3) . . . . ?
Zn34 N312 C336 C335 179.7(15) . . . . ?
Zn34 N312 C332 C333 -177.2(16) . . . . ?
Zn34 N313 C341 C340 177(2) . . . . ?
Zn34 N313 C337 C338 -176.8(17) . . . . ?
C372 N324 C368 C369 -2(6) . . . . ?
C371 C370 C369 C368 2(3) . . . . ?
C810 C811 C812 C807 46(5) . . . . ?
C811 C810 C809 C808 52(5) . . . . ?
C811 C812 C807 C808 -48(5) . . . . ?
C812 C807 C808 C809 52(5) . . . . ?
C807 C808 C809 C810 -54(5) . . . . ?
C809 C810 C811 C812 -49(5) . . . . ?
C4B C5B C6B C1B 0.0 . . . . ?
C4B C5B C13B O1B -60(7) . . . . ?
C4B C7B C8B C9B 170(4) . . . . ?
C4B C7B C8B O2B -11(5) . . . . ?
C4B C7B C12B C11B -170(4) . . . . ?
C4B C7B C12B O3B 7(5) . . . . ?
C5B C4B C3B C2B 0.0 . . . . ?
C5B C4B C7B C8B 103(4) . . . . ?
C5B C4B C7B C12B -87(4) . . . . ?
C5B C6B C1B C2B 0.0 . . . . ?
C6B C5B C13B O1B 120(6) . . . . ?
C6B C1B C2B C3B 0.0 . . . . ?
C1B C2B C3B C4B 0.0 . . . . ?
C3B C4B C5B C6B 0.0 . . . . ?
C3B C4B C5B C13B 180(3) . . . . ?
C3B C4B C7B C8B -81(4) . . . . ?
C3B C4B C7B C12B 89(3) . . . . ?
C7B C4B C5B C6B 176(4) . . . . ?
C7B C4B C5B C13B -4(4) . . . . ?
C7B C4B C3B C2B -176(4) . . . . ?
C7B C8B C9B C10B 0.0 . . . . ?
C7B C8B O2B C14B -163(10) . . . . ?
C7B C12B O3B C15B -179(9) . . . . ?
C8B C7B C12B C11B 0.0 . . . . ?
C8B C7B C12B O3B 177(4) . . . . ?
C8B C9B C10B C11B 0.0 . . . . ?
C9B C8B O2B C14B 16(10) . . . . ?
C9B C10B C11B C12B 0.0 . . . . ?
C10B C11B C12B C7B 0.0 . . . . ?
C10B C11B C12B O3B -177(4) . . . . ?
C11B C12B O3B C15B -2(10) . . . . ?
C12B C7B C8B C9B 0.0 . . . . ?
C12B C7B C8B O2B 179(3) . . . . ?
O2B C8B C9B C10B -179(3) . . . . ?
C816 C815 C814 C813 54(5) . . . . ?
C815 C816 C817 C818 58(5) . . . . ?
C815 C814 C813 C818 -53(5) . . . . ?
C814 C813 C818 C817 55(5) . . . . ?
C813 C818 C817 C816 -57(5) . . . . ?
C817 C816 C815 C814 -56(5) . . . . ?
Zn12 N312 C336 C335 -171(2) . . . . ?
Zn12 N312 C332 C333 165(4) . . . . ?
Zn12 N313 C341 C340 161(3) . . . . ?
Zn12 N313 C337 C338 -149(3) . . . . ?
C802 C803 C804 C805 51(5) . . . . ?
C803 C802 C801 C806 55(5) . . . . ?
C803 C804 C805 C806 -51(5) . . . . ?
C804 C805 C806 C801 54(4) . . . . ?
C805 C806 C801 C802 -56(4) . . . . ?
C801 C802 C803 C804 -53(5) . . . . ?
C13B C5B C6B C1B -180(3) . . . . ?

loop_
_exptl_oxdiff_crystal_face_indexfrac_h
_exptl_oxdiff_crystal_face_indexfrac_k
_exptl_oxdiff_crystal_face_indexfrac_l
_exptl_oxdiff_crystal_face_x
_exptl_oxdiff_crystal_face_y
_exptl_oxdiff_crystal_face_z
1.0014 0.0002 -1.0005 0.0598 -0.0008 -0.0093
-1.0014 -0.0002 1.0005 -0.0598 0.0008 0.0093
-0.9991 1.9986 1.0007 -0.0520 0.2029 0.0425
0.9991 -1.9986 -1.0007 0.0520 -0.2029 -0.0425
0.9979 -0.0007 2.0016 -0.0038 -0.0182 0.1115
-0.9979 0.0007 -2.0016 0.0038 0.0182 -0.1115
1.0025 0.9997 -1.0004 0.0636 0.1003 0.0073
-1.0025 -0.9997 1.0004 -0.0636 -0.1003 -0.0073
2.0004 -0.9993 -1.0004 0.0945 -0.1084 0.0050
-2.0016 0.9990 2.0011 -0.1157 0.1026 0.0352
-0.9990 0.0004 -1.0009 -0.0174 0.0124 -0.0712
1.0002 -0.0001 0.0002 0.0386 -0.0066 0.0309
